data_4316883
loop_
_publ_author_name
'Yu-Hong Wang'
'Ming-Hui Zhang'
'Yun-Meng Yan'
'Guo-Qing Bian'
'Qin-Yu Zhu'
'Jie Dai'

_publ_section_title
;
 Transition Metal Complexes as Linkages for Assembly of Supertetrahedral
 T4 Clusters
;
_journal_name_full 'Inorganic Chemistry'
_journal_page_first 9731
_journal_page_last 9733
_journal_paper_doi 10.1021/ic100088n
_journal_volume 49
_journal_year 2010
_chemical_formula_sum 'C152 H41 Fe15 In32 N48 O12 S68'
_chemical_formula_weight 9423.40
_chemical_name_systematic
; 
 ? 
;
_space_group_IT_number 14
_symmetry_cell_setting monoclinic
_symmetry_space_group_name_Hall '-P 2ybc'
_symmetry_space_group_name_H-M 'P 1 21/c 1'
_atom_sites_solution_primary direct
_atom_sites_solution_secondary difmap
_audit_creation_method SHELXL-97
_cell_angle_alpha 90.00
_cell_angle_beta 99.803(2)
_cell_angle_gamma 90.00
_cell_formula_units_Z 2
_cell_length_a 22.9573(12)
_cell_length_b 26.3107(13)
_cell_length_c 27.4113(15)
_cell_measurement_reflns_used 58687
_cell_measurement_temperature 223(2)
_cell_measurement_theta_max 25.0
_cell_measurement_theta_min 3.0
_cell_volume 16315.3(15)
_computing_structure_refinement 'SHELXL-97 (Sheldrick, 1997)'
_computing_structure_solution 'SHELXS-97 (Sheldrick, 1990)'
_diffrn_ambient_temperature 223(2)
_diffrn_detector_area_resol_mean 14.63
_diffrn_measured_fraction_theta_full 0.993
_diffrn_measured_fraction_theta_max 0.993
_diffrn_measurement_device_type 'Rigaku Saturn'
_diffrn_measurement_method \w
_diffrn_radiation_monochromator graphite
_diffrn_radiation_source 'fine-focus sealed tube'
_diffrn_radiation_type MoK\a
_diffrn_radiation_wavelength 0.71075
_diffrn_reflns_av_R_equivalents 0.0776
_diffrn_reflns_av_sigmaI/netI 0.1113
_diffrn_reflns_limit_h_max 27
_diffrn_reflns_limit_h_min -25
_diffrn_reflns_limit_k_max 31
_diffrn_reflns_limit_k_min -31
_diffrn_reflns_limit_l_max 32
_diffrn_reflns_limit_l_min -29
_diffrn_reflns_number 80624
_diffrn_reflns_theta_full 25.00
_diffrn_reflns_theta_max 25.00
_diffrn_reflns_theta_min 3.00
_exptl_absorpt_coefficient_mu 3.332
_exptl_absorpt_correction_T_max 0.717
_exptl_absorpt_correction_T_min 0.677
_exptl_absorpt_correction_type multi-scan
_exptl_absorpt_process_details 'Jacobson, R. (1998) Private communication '
_exptl_crystal_colour Yellow
_exptl_crystal_density_diffrn 1.918
_exptl_crystal_density_method 'not measured'
_exptl_crystal_description Block
_exptl_crystal_F_000 8862
_exptl_crystal_size_max 0.20
_exptl_crystal_size_mid 0.10
_exptl_crystal_size_min 0.10
_refine_diff_density_max 2.409
_refine_diff_density_min -1.170
_refine_diff_density_rms 0.214
_refine_ls_extinction_method none
_refine_ls_goodness_of_fit_ref 1.017
_refine_ls_matrix_type full
_refine_ls_number_parameters 1330
_refine_ls_number_reflns 28537
_refine_ls_number_restraints 602
_refine_ls_restrained_S_all 1.015
_refine_ls_R_factor_all 0.1366
_refine_ls_R_factor_gt 0.0800
_refine_ls_shift/su_max 0.047
_refine_ls_shift/su_mean 0.001
_refine_ls_structure_factor_coef Fsqd
_refine_ls_weighting_details 'calc w=1/[\s^2^(Fo^2^)+(0.0310P)^2^+190.3944P] where P=(Fo^2^+2Fc^2^)/3'
_refine_ls_weighting_scheme calc
_refine_ls_wR_factor_gt 0.1421
_refine_ls_wR_factor_ref 0.1663
_reflns_number_gt 16869
_reflns_number_total 28537
_reflns_threshold_expression >2sigma(I)
_cod_data_source_file ic100088n_si_002_1.cif
_cod_data_source_block l
_cod_original_sg_symbol_H-M 'P 21/c '
_cod_database_code 4316883

loop_
_symmetry_equiv_pos_as_xyz
'x, y, z'
'-x, y+1/2, -z+1/2'
'-x, -y, -z'
'x, -y-1/2, z-1/2'

loop_
_atom_site_label
_atom_site_type_symbol
_atom_site_fract_x
_atom_site_fract_y
_atom_site_fract_z
_atom_site_U_iso_or_equiv
_atom_site_adp_type
_atom_site_occupancy
_atom_site_symmetry_multiplicity
_atom_site_calc_flag
_atom_site_refinement_flags
_atom_site_disorder_assembly
_atom_site_disorder_group
In1 In 0.56099(5) 0.12148(4) 1.30022(4) 0.0633(3) Uani 1 1 d . . .
In2 In 0.42986(5) 0.03832(4) 1.31863(4) 0.0539(3) Uani 1 1 d . . .
In3 In 0.42409(4) 0.12079(4) 1.19610(4) 0.0510(3) Uani 1 1 d . . .
In4 In 0.42113(4) 0.18967(4) 1.32618(4) 0.0491(3) Uani 1 1 d . . .
In5 In 0.28298(4) 0.11629(3) 1.09691(3) 0.0401(2) Uani 1 1 d . . .
In8 In 0.29479(5) -0.04017(4) 1.34006(4) 0.0507(3) Uani 1 1 d . . .
In10 In 0.27690(4) 0.25274(3) 1.34661(3) 0.0454(2) Uani 1 1 d . . .
In11 In 0.14052(4) 0.11271(3) 0.99571(3) 0.0397(2) Uani 1 1 d . . .
In12 In 0.14663(4) 0.03124(3) 1.11581(3) 0.0382(2) Uani 1 1 d . . .
In13 In 0.13343(4) 0.18352(3) 1.11862(3) 0.0399(2) Uani 1 1 d . . .
In14 In 0.15379(4) -0.04440(3) 1.23475(3) 0.0427(2) Uani 1 1 d . . .
In16 In 0.13636(4) 0.25375(3) 1.24145(3) 0.0412(2) Uani 1 1 d . . .
In17 In 0.16145(5) -0.11892(4) 1.35897(4) 0.0519(3) Uani 1 1 d . . .
In18 In 0.14491(5) 0.02564(3) 1.36376(4) 0.0465(2) Uani 1 1 d . . .
In19 In 0.13300(4) 0.17166(3) 1.36268(3) 0.0445(2) Uani 1 1 d . . .
In20 In 0.13357(5) 0.32001(3) 1.37025(3) 0.0455(2) Uani 1 1 d . . .
S1 S 0.66996(19) 0.1315(2) 1.3204(2) 0.0936(16) Uani 1 1 d . . .
S2 S 0.53214(17) 0.12531(18) 1.20923(17) 0.0698(12) Uani 1 1 d . . .
S3 S 0.53702(18) 0.03800(16) 1.32966(19) 0.0739(12) Uani 1 1 d . . .
S4 S 0.52846(17) 0.19512(16) 1.34143(16) 0.0631(11) Uani 1 1 d . . .
S5 S 0.39047(16) 0.12373(15) 1.10735(14) 0.0558(10) Uani 1 1 d . . .
S6 S 0.39161(16) 0.03931(14) 1.22860(14) 0.0525(9) Uani 1 1 d . . .
S7 S 0.38375(15) 0.19370(13) 1.23538(13) 0.0485(9) Uani 1 1 d . . .
S8 S 0.40191(18) -0.03882(15) 1.35715(17) 0.0641(11) Uani 1 1 d . . .
S9 S 0.38833(16) 0.10946(13) 1.36128(14) 0.0514(9) Uani 1 1 d . . .
S10 S 0.38312(17) 0.26097(14) 1.36645(15) 0.0574(10) Uani 1 1 d . . .
S11 S 0.24851(16) 0.12049(14) 1.00860(12) 0.0481(9) Uani 1 1 d . . .
S12 S 0.25623(15) 0.03389(12) 1.13165(12) 0.0415(8) Uani 1 1 d . . .
S13 S 0.24342(15) 0.18969(12) 1.13706(12) 0.0429(8) Uani 1 1 d . . .
S14 S 0.26340(16) -0.04076(12) 1.24877(13) 0.0471(8) Uani 1 1 d . . .
S15 S 0.24922(14) 0.10895(11) 1.25580(11) 0.0374(7) Uani 1 1 d . . .
S16 S 0.24515(16) 0.25935(12) 1.25604(12) 0.0448(8) Uani 1 1 d . . .
S17 S 0.26932(18) -0.11917(14) 1.37577(16) 0.0630(11) Uani 1 1 d . . .
S18 S 0.25537(17) 0.03209(13) 1.38169(14) 0.0525(9) Uani 1 1 d . . .
S19 S 0.24321(17) 0.17339(13) 1.38237(13) 0.0506(9) Uani 1 1 d . . .
S20 S 0.24070(17) 0.32317(13) 1.39024(13) 0.0525(9) Uani 1 1 d . . .
S21 S 0.09625(17) 0.10514(12) 0.90806(12) 0.0498(9) Uani 1 1 d . . .
S22 S 0.11022(16) 0.03102(12) 1.02729(11) 0.0428(8) Uani 1 1 d . . .
S23 S 0.10037(16) 0.18875(13) 1.02985(12) 0.0460(8) Uani 1 1 d . . .
S24 S 0.11135(16) -0.04707(12) 1.14751(12) 0.0459(8) Uani 1 1 d . . .
S25 S 0.10225(15) 0.10363(12) 1.15477(11) 0.0395(7) Uani 1 1 d . . .
S26 S 0.09340(16) 0.25767(12) 1.15436(12) 0.0469(8) Uani 1 1 d . . .
S27 S 0.12503(16) -0.12418(12) 1.26915(13) 0.0479(9) Uani 1 1 d . . .
S28 S 0.11377(16) 0.02979(12) 1.27252(13) 0.0463(8) Uani 1 1 d . . .
S29 S 0.09862(15) 0.17364(12) 1.27235(12) 0.0425(8) Uani 1 1 d . . .
S30 S 0.10053(16) 0.32841(12) 1.28022(12) 0.0443(8) Uani 1 1 d . . .
S31 S 0.1311(3) -0.19969(17) 1.39279(19) 0.0948(17) Uani 1 1 d . . .
S32 S 0.11209(19) -0.05223(14) 1.39796(14) 0.0585(10) Uani 1 1 d . . .
S33 S 0.10095(18) 0.09657(14) 1.40122(14) 0.0558(10) Uani 1 1 d . . .
S34 S 0.09278(18) 0.24312(13) 1.40226(13) 0.0521(9) Uani 1 1 d . . .
Fe1 Fe 0.28720(8) 0.03938(6) 1.21793(7) 0.0401(4) Uani 1 1 d . . .
Fe2 Fe 0.28029(8) 0.18468(6) 1.22253(6) 0.0380(4) Uani 1 1 d . . .
Fe3 Fe 0.28351(9) 0.10619(7) 1.34176(7) 0.0433(5) Uani 1 1 d . . .
Fe4 Fe 0.14546(8) 0.10502(6) 1.23923(6) 0.0374(4) Uani 1 1 d . . .
Fe5 Fe 0.0000 0.0000 1.0000 0.0454(7) Uani 1 2 d S . .
Fe6 Fe -0.01086(10) 0.35210(7) 1.25588(7) 0.0502(5) Uani 1 1 d . . .
Fe7 Fe 0.35796(16) 0.05735(12) 0.89590(13) 0.1107(11) Uani 1 1 d . . .
Fe8 Fe 0.62507(14) 0.29890(13) 1.24402(14) 0.1114(11) Uani 1 1 d U . .
N1 N 0.0287(4) -0.0751(4) 1.0253(4) 0.045(3) Uani 1 1 d . . .
N2 N 0.0268(5) -0.0273(4) 0.9303(4) 0.058(3) Uani 1 1 d . . .
N3 N 0.0137(6) 0.3965(5) 1.1943(5) 0.071(4) Uani 1 1 d . . .
N4 N 0.0117(6) 0.4226(5) 1.2953(5) 0.069(4) Uani 1 1 d . . .
N5 N -0.0348(6) 0.3155(7) 1.3204(6) 0.101(6) Uani 1 1 d . . .
N6 N -0.0346(6) 0.2779(5) 1.2231(6) 0.083(5) Uani 1 1 d . . .
N7 N 0.3753(7) 0.1223(6) 0.9470(6) 0.102(5) Uani 1 1 d . . .
N8 N 0.4518(8) 0.0739(7) 0.8926(7) 0.122(5) Uani 1 1 d . . .
N9 N 0.3196(9) 0.1039(6) 0.8298(6) 0.118(6) Uani 1 1 d . . .
N10 N 0.3506(9) 0.0003(7) 0.8355(7) 0.120(6) Uani 1 1 d . . .
N11 N 0.2711(9) 0.0420(7) 0.9142(8) 0.129(6) Uani 1 1 d U . .
N12 N 0.3834(10) -0.0022(8) 0.9534(9) 0.151(7) Uani 1 1 d U . .
N13 N 0.6418(11) 0.2769(8) 1.3200(8) 0.155(6) Uani 1 1 d U . .
N14 N 0.7149(10) 0.3252(9) 1.2642(10) 0.151(6) Uani 1 1 d U . .
N15 N 0.6434(12) 0.2188(7) 1.2249(9) 0.162(7) Uani 1 1 d U . .
N16 N 0.6323(15) 0.2943(13) 1.1593(13) 0.109(7) Uani 0.50 1 d PU . .
N16A N 0.714(2) 0.3035(17) 1.2183(18) 0.142(10) Uiso 0.50 1 d PU . .
N17A N 0.589(2) 0.3718(16) 1.2437(19) 0.153(8) Uani 0.50 1 d PU . .
N17 N 0.5718(19) 0.3476(17) 1.1924(19) 0.155(7) Uani 0.50 1 d PU . .
N18A N 0.538(2) 0.3098(18) 1.2762(19) 0.156(10) Uiso 0.50 1 d PU . .
N18 N 0.5279(19) 0.2769(16) 1.2313(16) 0.136(9) Uiso 0.50 1 d PU . .
N19 N 0.0896(11) 0.1789(8) 0.5022(7) 0.151(9) Uani 1 1 d D . .
N20 N 0.0966(13) 0.1216(11) 0.5909(9) 0.199(11) Uani 1 1 d . . .
N21 N 0.2178(8) 0.2451(5) 0.9871(6) 0.099(4) Uani 1 1 d . . .
N22 N 0.1990(12) 0.3173(9) 1.0574(10) 0.177(8) Uani 1 1 d . . .
C1 C 0.0677(19) -0.0980(17) 0.9916(18) 0.084(6) Uani 0.50 1 d PU . .
C1A C 0.0383(19) -0.1048(16) 0.9829(19) 0.084(6) Uani 0.50 1 d PU . .
C2 C 0.0672(9) -0.1582(6) 0.9960(7) 0.092(5) Uani 1 1 d U . .
C3 C 0.0943(12) -0.1829(8) 0.9515(9) 0.124(6) Uani 1 1 d U . .
C4 C 0.0829(12) -0.1623(9) 0.9077(9) 0.127(6) Uani 1 1 d U . .
C5 C 0.0666(9) -0.1062(7) 0.8967(7) 0.096(5) Uani 1 1 d U . .
C6 C 0.055(2) -0.0740(16) 0.9408(18) 0.086(6) Uani 0.50 1 d PU . .
C6A C 0.029(2) -0.0893(15) 0.9414(19) 0.084(6) Uani 0.50 1 d PU . .
C7 C 0.0191(9) 0.4519(6) 1.2123(7) 0.085(5) Uani 1 1 d U . .
C8 C 0.0529(10) 0.4851(7) 1.1783(8) 0.105(5) Uani 1 1 d U . .
C9 C 0.0626(12) 0.5393(8) 1.1970(11) 0.133(6) Uani 1 1 d U . .
C10 C 0.0841(13) 0.5423(9) 1.2541(11) 0.142(7) Uani 1 1 d U . .
C11 C 0.0499(11) 0.5117(7) 1.2853(9) 0.119(6) Uani 1 1 d U . .
C12 C 0.0436(10) 0.4528(7) 1.2671(8) 0.101(5) Uani 1 1 d U . .
C13 C -0.0496(18) 0.2594(14) 1.3039(15) 0.184(9) Uani 1 1 d U . .
C14 C -0.084(3) 0.239(3) 1.347(3) 0.186(11) Uiso 0.50 1 d PU . .
C15 C -0.117(3) 0.197(3) 1.326(3) 0.203(11) Uani 0.50 1 d PU . .
C16 C -0.1018(16) 0.1728(13) 1.3017(16) 0.218(11) Uani 1 1 d U . .
C17 C -0.0866(14) 0.1943(9) 1.2433(12) 0.169(8) Uani 1 1 d U . .
C18 C -0.0598(17) 0.2494(11) 1.2600(15) 0.176(8) Uani 1 1 d U . .
C19 C 0.4419(8) 0.1268(8) 0.9644(8) 0.092(6) Uani 1 1 d . . .
C20 C 0.4595(11) 0.1763(8) 0.9895(8) 0.112(7) Uani 1 1 d . . .
C21 C 0.5269(11) 0.1824(12) 1.0033(13) 0.169(13) Uani 1 1 d . . .
C22 C 0.5526(12) 0.1810(11) 0.9504(16) 0.175(10) Uani 1 1 d . . .
C23 C 0.5380(12) 0.1300(11) 0.9248(14) 0.175(10) Uani 1 1 d . . .
C24 C 0.4676(11) 0.1241(10) 0.9138(10) 0.122(5) Uani 1 1 d . . .
C25 C 0.3093(15) 0.0713(9) 0.7839(11) 0.157(7) Uani 1 1 d U . .
C26 C 0.2547(15) 0.0954(10) 0.7456(11) 0.163(8) Uani 1 1 d U . .
C27 C 0.2497(15) 0.0588(11) 0.6964(11) 0.175(8) Uani 1 1 d U . .
C28 C 0.2478(16) 0.0013(11) 0.7116(12) 0.180(8) Uani 1 1 d U . .
C29 C 0.2970(14) -0.0202(10) 0.7528(11) 0.163(8) Uani 1 1 d U . .
C30 C 0.2968(15) 0.0162(10) 0.7989(11) 0.158(7) Uani 1 1 d U . .
C31 C 0.2695(14) -0.0053(12) 0.9419(13) 0.170(6) Uani 1 1 d U . .
C32 C 0.2234(13) -0.0237(13) 0.9599(14) 0.190(8) Uani 1 1 d U . .
C33 C 0.2282(16) -0.0770(15) 0.9817(16) 0.226(9) Uani 1 1 d U . .
C34 C 0.2846(18) -0.0832(15) 1.0152(17) 0.236(9) Uani 1 1 d U . .
C35 C 0.3360(16) -0.0576(14) 1.0069(14) 0.209(8) Uani 1 1 d U . .
C36 C 0.3289(14) -0.0062(12) 0.9797(13) 0.175(7) Uani 1 1 d U . .
C37 C 0.6921(15) 0.2894(12) 1.3495(12) 0.172(7) Uani 1 1 d U . .
C38 C 0.7109(15) 0.2824(13) 1.4041(12) 0.174(8) Uani 1 1 d U . .
C39 C 0.7698(16) 0.2898(14) 1.4213(12) 0.189(8) Uani 1 1 d U . .
C40 C 0.7987(16) 0.3374(15) 1.4002(13) 0.205(8) Uani 1 1 d U . .
C41 C 0.7916(16) 0.3298(14) 1.3392(13) 0.197(8) Uani 1 1 d U . .
C42 C 0.7239(15) 0.3331(13) 1.3208(13) 0.182(7) Uani 1 1 d U . .
C43 C 0.6703(16) 0.2134(12) 1.1795(14) 0.172(7) Uani 1 1 d U . .
C44 C 0.7014(18) 0.1607(12) 1.1719(14) 0.198(8) Uani 1 1 d U . .
C45 C 0.731(2) 0.1637(15) 1.1329(17) 0.228(9) Uani 1 1 d U . .
C46 C 0.712(2) 0.1964(15) 1.0861(15) 0.226(10) Uani 1 1 d U . .
C47 C 0.6732(19) 0.2466(13) 1.0890(14) 0.216(10) Uani 1 1 d U . .
C48A C 0.732(3) 0.249(3) 1.196(3) 0.15(3) Uiso 0.40 1 d P . .
C48 C 0.657(2) 0.2510(17) 1.1477(19) 0.139(7) Uani 0.60 1 d PU . .
C49 C 0.5173(13) 0.3651(11) 1.2149(13) 0.176(6) Uani 1 1 d U . .
C50 C 0.4744(14) 0.3774(13) 1.1617(14) 0.198(8) Uani 1 1 d U . .
C51 C 0.4188(14) 0.3898(13) 1.1814(14) 0.196(8) Uani 1 1 d U . .
C52 C 0.3945(14) 0.3423(13) 1.2066(14) 0.194(8) Uani 1 1 d U . .
C53 C 0.4337(13) 0.3313(12) 1.2552(13) 0.177(7) Uani 1 1 d U . .
C54 C 0.4959(13) 0.3179(11) 1.2406(13) 0.165(6) Uani 1 1 d U . .
C55 C 0.0362(13) 0.1805(12) 0.5281(10) 0.164(8) Uani 1 1 d DU . .
C56 C -0.0295(14) 0.1875(12) 0.4889(10) 0.157(8) Uani 1 1 d U . .
C57 C -0.0397(14) 0.1408(13) 0.4558(11) 0.167(8) Uani 1 1 d U . .
C58 C -0.0378(15) 0.0901(13) 0.4826(11) 0.175(9) Uani 1 1 d U . .
C59 C 0.0284(17) 0.0832(12) 0.5256(11) 0.183(9) Uani 1 1 d U . .
C60 C 0.0303(17) 0.1304(12) 0.5596(11) 0.168(8) Uani 1 1 d U . .
C61 C 0.2679(10) 0.2653(7) 1.0257(8) 0.099(4) Uani 1 1 d . . .
C62 C 0.3256(10) 0.2597(9) 1.0013(12) 0.145(10) Uani 1 1 d . . .
C63 C 0.385(2) 0.2755(19) 1.0442(18) 0.26(2) Uiso 1 1 d . . .
C64 C 0.361(3) 0.332(2) 1.060(2) 0.33(3) Uiso 1 1 d . . .
C65 C 0.3069(19) 0.3296(15) 1.0874(15) 0.222(16) Uiso 1 1 d . . .
C66 C 0.2502(15) 0.3177(11) 1.0346(13) 0.177(8) Uani 1 1 d . . .
O1 O 0.5373(7) 0.9977(6) 0.2105(7) 0.155(7) Uani 1 1 d . . .
O2 O 0.5591(11) 0.0783(9) 0.1015(7) 0.211(10) Uani 1 1 d . . .
O3 O 0.4998(11) 0.2306(9) 0.1313(9) 0.226(10) Uani 1 1 d . . .

loop_
_atom_site_aniso_label
_atom_site_aniso_U_11
_atom_site_aniso_U_22
_atom_site_aniso_U_33
_atom_site_aniso_U_23
_atom_site_aniso_U_13
_atom_site_aniso_U_12
In1 0.0438(6) 0.0696(7) 0.0734(8) -0.0043(6) 0.0008(6) -0.0056(5)
In2 0.0479(6) 0.0518(6) 0.0592(7) -0.0009(5) 0.0015(5) -0.0016(5)
In3 0.0414(6) 0.0606(6) 0.0512(6) -0.0095(5) 0.0082(5) -0.0058(5)
In4 0.0452(6) 0.0503(6) 0.0500(6) -0.0066(5) 0.0028(5) -0.0062(5)
In5 0.0465(5) 0.0429(5) 0.0313(5) -0.0011(4) 0.0081(4) -0.0038(4)
In8 0.0539(6) 0.0405(5) 0.0549(6) 0.0078(5) 0.0016(5) -0.0014(5)
In10 0.0564(6) 0.0427(5) 0.0362(5) -0.0089(4) 0.0055(5) 0.0008(5)
In11 0.0536(6) 0.0379(5) 0.0273(5) 0.0005(4) 0.0062(4) -0.0086(4)
In12 0.0495(5) 0.0353(5) 0.0290(5) 0.0004(4) 0.0046(4) -0.0049(4)
In13 0.0536(6) 0.0377(5) 0.0284(5) -0.0015(4) 0.0066(4) -0.0004(4)
In14 0.0530(6) 0.0372(5) 0.0365(5) 0.0046(4) 0.0036(5) -0.0085(4)
In16 0.0550(6) 0.0387(5) 0.0298(5) -0.0042(4) 0.0068(4) 0.0077(4)
In17 0.0647(7) 0.0437(5) 0.0447(6) 0.0125(5) 0.0019(5) -0.0099(5)
In18 0.0617(6) 0.0397(5) 0.0380(6) 0.0031(4) 0.0084(5) -0.0043(5)
In19 0.0602(6) 0.0418(5) 0.0330(5) -0.0025(4) 0.0119(5) 0.0021(5)
In20 0.0615(6) 0.0418(5) 0.0327(5) -0.0066(4) 0.0069(5) 0.0087(5)
S1 0.043(2) 0.097(4) 0.135(5) -0.001(3) 0.001(3) 0.000(2)
S2 0.042(2) 0.094(3) 0.075(3) -0.008(2) 0.012(2) -0.007(2)
S3 0.050(2) 0.070(3) 0.096(4) 0.002(2) -0.002(2) 0.000(2)
S4 0.048(2) 0.070(3) 0.069(3) -0.011(2) 0.002(2) -0.014(2)
S5 0.045(2) 0.077(3) 0.047(2) -0.0130(19) 0.0131(18) -0.0085(19)
S6 0.047(2) 0.053(2) 0.057(2) -0.0057(18) 0.0063(18) -0.0049(17)
S7 0.044(2) 0.051(2) 0.050(2) -0.0057(17) 0.0060(17) -0.0061(17)
S8 0.053(2) 0.056(2) 0.078(3) 0.009(2) -0.003(2) 0.0030(19)
S9 0.047(2) 0.053(2) 0.051(2) -0.0039(17) -0.0012(17) -0.0031(17)
S10 0.056(2) 0.057(2) 0.056(2) -0.0182(19) 0.0026(19) -0.0086(19)
S11 0.055(2) 0.060(2) 0.0304(18) -0.0026(16) 0.0108(16) -0.0094(18)
S12 0.0441(19) 0.0422(18) 0.0387(19) -0.0010(14) 0.0083(16) -0.0030(15)
S13 0.054(2) 0.0426(18) 0.0325(18) -0.0018(14) 0.0074(16) -0.0007(16)
S14 0.051(2) 0.0379(17) 0.051(2) 0.0053(16) 0.0019(17) -0.0015(16)
S15 0.0459(19) 0.0353(16) 0.0313(17) 0.0004(13) 0.0073(15) 0.0000(15)
S16 0.056(2) 0.0376(17) 0.040(2) -0.0073(15) 0.0054(17) 0.0015(16)
S17 0.065(3) 0.047(2) 0.073(3) 0.0251(19) -0.001(2) -0.0039(19)
S18 0.065(2) 0.0432(19) 0.050(2) 0.0044(16) 0.0118(19) -0.0098(18)
S19 0.061(2) 0.048(2) 0.042(2) -0.0021(16) 0.0063(18) 0.0001(18)
S20 0.063(2) 0.046(2) 0.048(2) -0.0168(16) 0.0084(19) -0.0005(18)
S21 0.078(3) 0.0433(18) 0.0252(17) 0.0027(14) 0.0000(17) -0.0215(18)
S22 0.064(2) 0.0357(17) 0.0285(17) -0.0004(13) 0.0073(16) -0.0120(16)
S23 0.061(2) 0.0480(19) 0.0270(18) -0.0012(14) 0.0023(16) 0.0065(17)
S24 0.063(2) 0.0354(17) 0.0382(19) 0.0036(14) 0.0051(17) -0.0131(16)
S25 0.049(2) 0.0416(17) 0.0270(17) -0.0030(14) 0.0038(15) -0.0006(15)
S26 0.065(2) 0.0437(18) 0.0315(18) -0.0011(14) 0.0056(17) 0.0136(17)
S27 0.062(2) 0.0364(17) 0.044(2) 0.0040(15) 0.0053(18) -0.0109(16)
S28 0.059(2) 0.0375(17) 0.041(2) 0.0035(15) 0.0038(17) -0.0041(16)
S29 0.057(2) 0.0384(17) 0.0331(18) -0.0007(14) 0.0097(16) 0.0056(16)
S30 0.061(2) 0.0391(17) 0.0314(18) -0.0062(14) 0.0054(16) 0.0108(16)
S31 0.128(4) 0.065(3) 0.086(4) 0.031(3) 0.001(3) -0.032(3)
S32 0.077(3) 0.049(2) 0.051(2) 0.0091(17) 0.016(2) -0.013(2)
S33 0.076(3) 0.050(2) 0.048(2) 0.0019(17) 0.027(2) -0.0037(19)
S34 0.072(3) 0.0457(19) 0.042(2) -0.0076(16) 0.0202(19) 0.0074(18)
Fe1 0.0453(11) 0.0369(10) 0.0383(11) -0.0008(8) 0.0077(9) -0.0053(8)
Fe2 0.0449(11) 0.0373(9) 0.0313(10) -0.0041(8) 0.0046(9) -0.0002(8)
Fe3 0.0505(12) 0.0393(10) 0.0388(11) 0.0015(8) 0.0041(9) -0.0017(9)
Fe4 0.0488(11) 0.0339(9) 0.0291(10) 0.0003(8) 0.0054(8) -0.0014(8)
Fe5 0.0676(19) 0.0358(14) 0.0348(15) -0.0036(11) 0.0145(14) -0.0005(13)
Fe6 0.0702(14) 0.0423(11) 0.0391(11) -0.0028(9) 0.0119(10) 0.0056(10)
Fe7 0.129(3) 0.097(2) 0.114(3) -0.0042(19) 0.045(2) 0.009(2)
Fe8 0.086(2) 0.112(2) 0.141(3) 0.049(2) 0.035(2) -0.0059(18)
N1 0.038(6) 0.033(6) 0.067(8) -0.008(5) 0.012(6) -0.003(5)
N2 0.066(8) 0.062(8) 0.045(7) -0.023(6) 0.009(6) 0.000(6)
N3 0.079(9) 0.074(9) 0.060(9) -0.002(7) 0.010(7) 0.003(8)
N4 0.073(9) 0.057(8) 0.077(10) -0.001(7) 0.013(8) 0.003(7)
N5 0.063(9) 0.162(16) 0.073(11) 0.057(11) 0.001(8) 0.008(10)
N6 0.077(10) 0.038(7) 0.141(14) -0.009(8) 0.035(10) 0.003(7)
N7 0.062(10) 0.121(13) 0.121(14) -0.017(11) 0.015(10) 0.005(9)
N8 0.104(11) 0.126(13) 0.146(14) -0.001(11) 0.055(10) 0.012(11)
N9 0.177(18) 0.083(11) 0.093(13) -0.023(10) 0.019(12) 0.049(12)
N10 0.145(17) 0.106(13) 0.115(15) -0.002(11) 0.038(14) 0.029(12)
N11 0.126(13) 0.109(12) 0.157(15) 0.025(11) 0.045(11) -0.007(11)
N12 0.134(13) 0.133(14) 0.187(17) 0.037(13) 0.034(13) -0.010(13)
N13 0.181(16) 0.158(14) 0.116(10) 0.019(10) -0.004(11) -0.080(12)
N14 0.135(10) 0.163(12) 0.151(11) 0.023(11) 0.013(10) -0.039(9)
N15 0.240(19) 0.099(9) 0.163(15) 0.004(10) 0.073(14) -0.036(11)
N16 0.117(19) 0.090(14) 0.133(12) 0.007(12) 0.055(13) -0.055(13)
N17A 0.152(13) 0.137(14) 0.195(19) 0.055(14) 0.102(15) 0.034(13)
N17 0.137(13) 0.153(15) 0.191(17) 0.081(13) 0.076(11) 0.033(12)
N19 0.23(2) 0.130(16) 0.119(16) 0.016(13) 0.098(17) -0.014(16)
N20 0.20(3) 0.25(3) 0.14(2) 0.01(2) 0.00(2) -0.04(2)
N21 0.116(11) 0.076(8) 0.105(11) -0.027(7) 0.021(8) -0.026(7)
N22 0.18(2) 0.145(14) 0.21(2) -0.099(14) 0.056(16) -0.022(16)
C1 0.114(14) 0.060(10) 0.078(10) -0.016(9) 0.018(12) 0.035(12)
C1A 0.116(14) 0.058(10) 0.080(11) -0.020(10) 0.024(12) 0.033(11)
C2 0.115(12) 0.060(8) 0.099(10) -0.020(7) 0.013(10) 0.029(9)
C3 0.171(14) 0.085(10) 0.117(12) -0.025(9) 0.031(12) 0.054(10)
C4 0.170(14) 0.100(11) 0.111(11) -0.032(10) 0.022(12) 0.067(11)
C5 0.120(12) 0.086(9) 0.085(9) -0.032(8) 0.023(9) 0.044(9)
C6 0.115(15) 0.068(11) 0.077(10) -0.018(8) 0.026(12) 0.042(11)
C6A 0.114(14) 0.059(11) 0.078(10) -0.027(9) 0.017(12) 0.038(10)
C7 0.112(12) 0.063(8) 0.079(10) 0.006(8) 0.013(9) -0.008(9)
C8 0.111(12) 0.075(9) 0.126(12) 0.022(9) 0.016(10) -0.009(10)
C9 0.149(14) 0.087(10) 0.156(13) 0.015(11) 0.004(13) -0.021(11)
C10 0.167(15) 0.096(11) 0.158(14) -0.005(11) 0.014(13) -0.031(11)
C11 0.157(14) 0.063(9) 0.134(12) -0.035(9) 0.013(12) -0.034(10)
C12 0.143(13) 0.064(9) 0.097(10) -0.014(9) 0.020(11) -0.005(10)
C13 0.221(16) 0.158(14) 0.169(16) 0.016(14) 0.020(15) -0.052(13)
C15 0.196(18) 0.180(18) 0.278(18) 0.156(15) 0.165(16) 0.114(14)
C16 0.21(2) 0.16(2) 0.33(2) 0.122(17) 0.170(19) 0.068(17)
C17 0.21(2) 0.097(14) 0.198(18) 0.010(14) 0.040(18) -0.036(15)
C18 0.226(18) 0.110(13) 0.193(18) 0.008(15) 0.037(18) -0.062(14)
C19 0.066(12) 0.092(14) 0.122(18) -0.012(13) 0.026(12) 0.007(11)
C20 0.13(2) 0.101(16) 0.101(17) -0.006(13) 0.016(15) -0.003(15)
C21 0.065(15) 0.20(3) 0.21(3) 0.03(2) -0.062(18) -0.005(17)
C22 0.114(15) 0.130(16) 0.30(3) 0.03(2) 0.077(18) 0.028(16)
C23 0.114(15) 0.130(16) 0.30(3) 0.03(2) 0.077(18) 0.028(16)
C24 0.104(11) 0.126(13) 0.146(14) -0.001(11) 0.055(10) 0.012(11)
C25 0.227(18) 0.092(11) 0.136(15) -0.032(12) -0.015(13) 0.014(13)
C26 0.212(18) 0.119(12) 0.140(16) -0.025(11) -0.021(14) 0.005(14)
C27 0.215(18) 0.131(13) 0.154(16) -0.026(12) -0.045(14) -0.007(15)
C28 0.227(19) 0.127(13) 0.161(16) -0.036(13) -0.041(14) -0.006(15)
C29 0.216(18) 0.109(12) 0.142(16) -0.046(11) -0.035(14) -0.006(14)
C30 0.226(18) 0.094(11) 0.137(15) -0.032(11) -0.016(14) -0.002(14)
C31 0.138(12) 0.160(13) 0.212(16) 0.064(12) 0.031(12) -0.019(12)
C32 0.129(13) 0.182(16) 0.255(19) 0.090(14) 0.019(14) -0.043(14)
C33 0.162(16) 0.210(17) 0.29(2) 0.106(16) -0.004(16) -0.048(16)
C34 0.179(18) 0.222(17) 0.29(2) 0.122(16) -0.001(16) -0.038(16)
C35 0.165(16) 0.200(16) 0.256(19) 0.109(14) 0.017(14) -0.034(15)
C36 0.140(13) 0.168(13) 0.216(16) 0.068(12) 0.027(11) -0.022(13)
C37 0.177(14) 0.182(13) 0.143(12) 0.045(12) -0.014(11) -0.067(12)
C38 0.181(16) 0.202(16) 0.126(13) 0.006(14) -0.015(13) -0.062(15)
C39 0.181(17) 0.232(18) 0.144(14) 0.030(15) -0.003(14) -0.063(16)
C40 0.194(16) 0.252(18) 0.156(15) 0.040(16) -0.008(14) -0.077(15)
C41 0.181(14) 0.241(17) 0.157(14) 0.046(15) -0.005(14) -0.073(15)
C42 0.176(13) 0.203(13) 0.154(12) 0.039(12) -0.005(12) -0.078(12)
C43 0.223(17) 0.115(12) 0.191(15) 0.009(12) 0.073(13) -0.024(12)
C44 0.28(2) 0.121(13) 0.209(18) -0.010(14) 0.081(16) -0.010(14)
C45 0.31(2) 0.171(17) 0.22(2) -0.008(16) 0.094(18) 0.025(16)
C46 0.31(2) 0.18(2) 0.21(2) -0.004(16) 0.101(19) 0.029(18)
C47 0.31(3) 0.18(2) 0.189(19) -0.010(16) 0.11(2) 0.026(19)
C48 0.169(19) 0.099(15) 0.158(15) 0.005(13) 0.056(15) -0.043(14)
C49 0.140(11) 0.176(13) 0.231(15) 0.121(11) 0.092(11) 0.046(10)
C50 0.150(13) 0.200(16) 0.260(17) 0.118(14) 0.078(12) 0.051(13)
C51 0.141(13) 0.198(16) 0.267(18) 0.115(14) 0.084(13) 0.030(14)
C52 0.152(14) 0.184(16) 0.255(19) 0.111(15) 0.057(13) 0.026(14)
C53 0.135(13) 0.181(15) 0.230(17) 0.099(13) 0.078(12) 0.040(13)
C54 0.141(9) 0.165(10) 0.215(11) 0.116(9) 0.101(9) 0.070(9)
C55 0.22(2) 0.181(19) 0.094(16) 0.000(13) 0.048(14) -0.055(19)
C56 0.188(18) 0.19(2) 0.107(16) -0.029(13) 0.065(13) -0.042(18)
C57 0.201(17) 0.19(2) 0.121(16) -0.023(12) 0.045(13) -0.057(17)
C58 0.202(19) 0.20(2) 0.128(18) -0.008(15) 0.039(14) -0.062(19)
C59 0.25(2) 0.175(19) 0.122(18) -0.036(14) 0.017(15) -0.055(19)
C60 0.24(2) 0.169(19) 0.102(15) -0.016(11) 0.036(14) -0.068(17)
C61 0.116(11) 0.076(8) 0.105(11) -0.027(7) 0.021(8) -0.026(7)
C62 0.083(16) 0.121(19) 0.22(3) -0.01(2) 0.006(19) -0.040(14)
C66 0.18(2) 0.145(14) 0.21(2) -0.099(14) 0.056(16) -0.022(16)
O1 0.131(14) 0.128(13) 0.210(19) -0.057(13) 0.034(13) 0.039(11)
O2 0.27(3) 0.23(2) 0.149(18) 0.009(16) 0.083(18) 0.11(2)
O3 0.23(2) 0.21(2) 0.23(3) 0.064(19) 0.01(2) -0.006(19)

loop_
_atom_type_symbol
_atom_type_description
_atom_type_scat_dispersion_real
_atom_type_scat_dispersion_imag
_atom_type_scat_source
C C 0.0033 0.0016 'International Tables Vol C Tables 4.2.6.8 and 6.1.1.4'
H H 0.0000 0.0000 'International Tables Vol C Tables 4.2.6.8 and 6.1.1.4'
N N 0.0061 0.0033 'International Tables Vol C Tables 4.2.6.8 and 6.1.1.4'
O O 0.0106 0.0060 'International Tables Vol C Tables 4.2.6.8 and 6.1.1.4'
Fe Fe 0.3463 0.8444 'International Tables Vol C Tables 4.2.6.8 and 6.1.1.4'
S S 0.1246 0.1234 'International Tables Vol C Tables 4.2.6.8 and 6.1.1.4'
In In -0.7276 1.3100 'International Tables Vol C Tables 4.2.6.8 and 6.1.1.4'

loop_
_geom_angle_atom_site_label_1
_geom_angle_atom_site_label_2
_geom_angle_atom_site_label_3
_geom_angle
_geom_angle_site_symmetry_1
_geom_angle_site_symmetry_3
_geom_angle_publ_flag
S4 In1 S3 117.49(16) . . ?
S4 In1 S2 112.76(15) . . ?
S3 In1 S2 109.53(16) . . ?
S4 In1 S1 100.98(16) . . ?
S3 In1 S1 107.31(16) . . ?
S2 In1 S1 107.89(17) . . ?
S8 In2 S3 106.30(15) . . ?
S8 In2 S6 111.58(14) . . ?
S3 In2 S6 107.71(15) . . ?
S8 In2 S9 105.96(14) . . ?
S3 In2 S9 113.98(14) . . ?
S6 In2 S9 111.25(13) . . ?
S5 In3 S2 106.70(14) . . ?
S5 In3 S7 109.59(13) . . ?
S2 In3 S7 110.23(14) . . ?
S5 In3 S6 108.88(13) . . ?
S2 In3 S6 110.35(15) . . ?
S7 In3 S6 110.98(12) . . ?
S10 In4 S4 108.06(14) . . ?
S10 In4 S9 109.00(13) . . ?
S4 In4 S9 110.35(14) . . ?
S10 In4 S7 109.50(13) . . ?
S4 In4 S7 109.60(13) . . ?
S9 In4 S7 110.29(12) . . ?
S11 In5 S5 105.40(12) . . ?
S11 In5 S13 109.13(12) . . ?
S5 In5 S13 109.01(13) . . ?
S11 In5 S12 111.30(12) . . ?
S5 In5 S12 109.60(13) . . ?
S13 In5 S12 112.17(11) . . ?
S17 In8 S8 104.03(14) . . ?
S17 In8 S18 110.07(14) . . ?
S8 In8 S18 109.83(14) . . ?
S17 In8 S14 110.78(13) . . ?
S8 In8 S14 107.79(14) . . ?
S18 In8 S14 113.86(12) . . ?
S10 In10 S20 103.76(13) . . ?
S10 In10 S16 109.48(13) . . ?
S20 In10 S16 111.96(12) . . ?
S10 In10 S19 110.88(13) . . ?
S20 In10 S19 106.94(12) . . ?
S16 In10 S19 113.39(12) . . ?
S21 In11 S11 112.83(12) . . ?
S21 In11 S23 108.66(12) . . ?
S11 In11 S23 108.25(12) . . ?
S21 In11 S22 100.30(11) . . ?
S11 In11 S22 111.19(12) . . ?
S23 In11 S22 115.53(12) . . ?
S24 In12 S22 106.05(11) . . ?
S24 In12 S12 110.58(12) . . ?
S22 In12 S12 109.96(12) . . ?
S24 In12 S25 108.09(11) . . ?
S22 In12 S25 109.55(11) . . ?
S12 In12 S25 112.40(11) . . ?
S23 In13 S26 106.46(12) . . ?
S23 In13 S25 112.73(12) . . ?
S26 In13 S25 111.36(11) . . ?
S23 In13 S13 109.41(12) . . ?
S26 In13 S13 107.76(12) . . ?
S25 In13 S13 108.98(11) . . ?
S24 In14 S27 105.46(12) . . ?
S24 In14 S28 108.78(12) . . ?
S27 In14 S28 112.04(12) . . ?
S24 In14 S14 112.36(12) . . ?
S27 In14 S14 107.91(12) . . ?
S28 In14 S14 110.23(12) . . ?
S26 In16 S30 106.47(11) . . ?
S26 In16 S16 112.83(12) . . ?
S30 In16 S16 106.76(12) . . ?
S26 In16 S29 105.37(12) . . ?
S30 In16 S29 111.81(11) . . ?
S16 In16 S29 113.47(12) . . ?
S32 In17 S17 116.91(15) . . ?
S32 In17 S31 105.91(17) . . ?
S17 In17 S31 105.61(16) . . ?
S32 In17 S27 112.02(13) . . ?
S17 In17 S27 110.42(14) . . ?
S31 In17 S27 104.94(15) . . ?
S32 In18 S33 107.85(13) . . ?
S32 In18 S28 111.78(13) . . ?
S33 In18 S28 108.82(13) . . ?
S32 In18 S18 110.61(13) . . ?
S33 In18 S18 110.14(13) . . ?
S28 In18 S18 107.63(12) . . ?
S33 In19 S34 105.70(12) . . ?
S33 In19 S29 112.78(13) . . ?
S34 In19 S29 110.52(12) . . ?
S33 In19 S19 107.08(13) . . ?
S34 In19 S19 109.73(13) . . ?
S29 In19 S19 110.84(12) . . ?
S20 In20 S21 106.93(13) . 4_566 ?
S20 In20 S34 112.40(13) . . ?
S21 In20 S34 109.25(12) 4_566 . ?
S20 In20 S30 110.49(12) . . ?
S21 In20 S30 106.36(11) 4_566 . ?
S34 In20 S30 111.15(12) . . ?
In3 S2 In1 103.72(15) . . ?
In2 S3 In1 103.71(16) . . ?
In1 S4 In4 104.85(14) . . ?
In3 S5 In5 104.93(13) . . ?
Fe1 S6 In2 107.66(15) . . ?
Fe1 S6 In3 108.35(15) . . ?
In2 S6 In3 106.82(14) . . ?
Fe2 S7 In3 107.57(14) . . ?
Fe2 S7 In4 108.19(14) . . ?
In3 S7 In4 108.24(14) . . ?
In8 S8 In2 105.26(15) . . ?
Fe3 S9 In2 108.79(14) . . ?
Fe3 S9 In4 107.76(15) . . ?
In2 S9 In4 106.96(14) . . ?
In4 S10 In10 104.89(14) . . ?
In5 S11 In11 106.92(12) . . ?
Fe1 S12 In12 107.53(13) . . ?
Fe1 S12 In5 106.21(13) . . ?
In12 S12 In5 105.48(13) . . ?
Fe2 S13 In5 107.59(14) . . ?
Fe2 S13 In13 112.19(13) . . ?
In5 S13 In13 107.16(13) . . ?
Fe1 S14 In14 105.56(14) . . ?
Fe1 S14 In8 108.00(14) . . ?
In14 S14 In8 105.60(13) . . ?
Fe1 S15 Fe4 108.73(14) . . ?
Fe1 S15 Fe2 109.24(13) . . ?
Fe4 S15 Fe2 109.07(14) . . ?
Fe1 S15 Fe3 109.45(14) . . ?
Fe4 S15 Fe3 110.31(13) . . ?
Fe2 S15 Fe3 110.01(14) . . ?
Fe2 S16 In16 106.87(13) . . ?
Fe2 S16 In10 105.64(14) . . ?
In16 S16 In10 106.03(13) . . ?
In8 S17 In17 103.27(14) . . ?
Fe3 S18 In8 105.61(14) . . ?
Fe3 S18 In18 108.08(15) . . ?
In8 S18 In18 107.20(14) . . ?
Fe3 S19 In10 105.66(14) . . ?
Fe3 S19 In19 110.40(15) . . ?
In10 S19 In19 107.59(14) . . ?
In10 S20 In20 106.34(13) . . ?
In20 S21 In11 103.47(12) 4_565 . ?
In12 S22 In11 106.23(12) . . ?
In12 S22 Fe5 115.70(12) . . ?
In11 S22 Fe5 118.98(14) . . ?
In13 S23 In11 105.22(13) . . ?
In14 S24 In12 103.05(12) . . ?
Fe4 S25 In13 106.09(13) . . ?
Fe4 S25 In12 107.40(13) . . ?
In13 S25 In12 108.09(12) . . ?
In16 S26 In13 104.13(13) . . ?
In14 S27 In17 105.65(13) . . ?
In14 S27 Fe6 114.89(14) . 2_547 ?
In17 S27 Fe6 114.91(14) . 2_547 ?
Fe4 S28 In14 110.06(14) . . ?
Fe4 S28 In18 111.93(14) . . ?
In14 S28 In18 108.96(13) . . ?
Fe4 S29 In19 106.31(13) . . ?
Fe4 S29 In16 108.05(13) . . ?
In19 S29 In16 106.84(13) . . ?
In16 S30 In20 107.13(13) . . ?
In16 S30 Fe6 118.01(14) . . ?
In20 S30 Fe6 113.51(13) . . ?
In18 S32 In17 103.94(14) . . ?
In19 S33 In18 105.31(13) . . ?
In19 S34 In20 106.33(13) . . ?
S15 Fe1 S12 114.91(13) . . ?
S15 Fe1 S6 113.04(14) . . ?
S12 Fe1 S6 104.50(14) . . ?
S15 Fe1 S14 114.26(13) . . ?
S12 Fe1 S14 104.79(13) . . ?
S6 Fe1 S14 104.21(14) . . ?
S15 Fe2 S7 113.10(14) . . ?
S15 Fe2 S13 110.60(13) . . ?
S7 Fe2 S13 109.01(14) . . ?
S15 Fe2 S16 114.00(13) . . ?
S7 Fe2 S16 105.08(14) . . ?
S13 Fe2 S16 104.53(13) . . ?
S15 Fe3 S19 110.96(14) . . ?
S15 Fe3 S9 112.17(14) . . ?
S19 Fe3 S9 109.26(15) . . ?
S15 Fe3 S18 114.52(14) . . ?
S19 Fe3 S18 103.77(14) . . ?
S9 Fe3 S18 105.67(15) . . ?
S28 Fe4 S15 109.46(13) . . ?
S28 Fe4 S25 105.20(13) . . ?
S15 Fe4 S25 115.69(13) . . ?
S28 Fe4 S29 107.69(13) . . ?
S15 Fe4 S29 113.90(13) . . ?
S25 Fe4 S29 104.26(13) . . ?
N1 Fe5 N1 180.0(6) . 3_557 ?
N1 Fe5 N2 82.3(4) . . ?
N1 Fe5 N2 97.7(4) 3_557 . ?
N1 Fe5 N2 97.7(4) . 3_557 ?
N1 Fe5 N2 82.3(4) 3_557 3_557 ?
N2 Fe5 N2 180.0(2) . 3_557 ?
N1 Fe5 S22 91.9(3) . 3_557 ?
N1 Fe5 S22 88.1(3) 3_557 3_557 ?
N2 Fe5 S22 92.8(3) . 3_557 ?
N2 Fe5 S22 87.2(3) 3_557 3_557 ?
N1 Fe5 S22 88.1(3) . . ?
N1 Fe5 S22 91.9(3) 3_557 . ?
N2 Fe5 S22 87.2(3) . . ?
N2 Fe5 S22 92.8(3) 3_557 . ?
S22 Fe5 S22 180.0 3_557 . ?
N5 Fe6 N4 92.7(7) . . ?
N5 Fe6 N6 81.8(7) . . ?
N4 Fe6 N6 174.4(6) . . ?
N5 Fe6 N3 174.3(6) . . ?
N4 Fe6 N3 81.8(5) . . ?
N6 Fe6 N3 103.8(6) . . ?
N5 Fe6 S30 93.4(4) . . ?
N4 Fe6 S30 86.4(4) . . ?
N6 Fe6 S30 93.3(4) . . ?
N3 Fe6 S30 87.4(4) . . ?
N5 Fe6 S27 86.5(4) . 2_557 ?
N4 Fe6 S27 93.9(4) . 2_557 ?
N6 Fe6 S27 86.4(4) . 2_557 ?
N3 Fe6 S27 92.7(4) . 2_557 ?
S30 Fe6 S27 179.69(14) . 2_557 ?
N11 Fe7 N7 94.1(7) . . ?
N11 Fe7 N8 169.2(8) . . ?
N7 Fe7 N8 78.6(6) . . ?
N11 Fe7 N10 95.1(8) . . ?
N7 Fe7 N10 169.0(7) . . ?
N8 Fe7 N10 93.1(7) . . ?
N11 Fe7 N12 81.2(8) . . ?
N7 Fe7 N12 95.7(8) . . ?
N8 Fe7 N12 91.6(8) . . ?
N10 Fe7 N12 91.7(8) . . ?
N11 Fe7 N9 92.2(8) . . ?
N7 Fe7 N9 95.4(6) . . ?
N8 Fe7 N9 96.4(8) . . ?
N10 Fe7 N9 78.2(6) . . ?
N12 Fe7 N9 167.5(8) . . ?
N17A Fe8 N13 104.9(15) . . ?
N17A Fe8 N17 42.5(17) . . ?
N13 Fe8 N17 143.0(15) . . ?
N17A Fe8 N14 94.1(15) . . ?
N13 Fe8 N14 80.3(9) . . ?
N17 Fe8 N14 113.1(14) . . ?
N17A Fe8 N15 163.2(17) . . ?
N13 Fe8 N15 87.9(9) . . ?
N17 Fe8 N15 121.4(17) . . ?
N14 Fe8 N15 98.8(10) . . ?
N17A Fe8 N16A 109.3(15) . . ?
N13 Fe8 N16A 107.2(14) . . ?
N17 Fe8 N16A 101.9(16) . . ?
N14 Fe8 N16A 36.1(11) . . ?
N15 Fe8 N16A 76.3(13) . . ?
N17A Fe8 N18 81.4(17) . . ?
N13 Fe8 N18 95.1(13) . . ?
N17 Fe8 N18 67.4(16) . . ?
N14 Fe8 N18 172.6(13) . . ?
N15 Fe8 N18 86.7(13) . . ?
N16A Fe8 N18 151.1(17) . . ?
N17A Fe8 N18A 61.4(16) . . ?
N13 Fe8 N18A 71.8(15) . . ?
N17 Fe8 N18A 75.3(17) . . ?
N14 Fe8 N18A 134.9(15) . . ?
N15 Fe8 N18A 114.4(13) . . ?
N16A Fe8 N18A 169.0(17) . . ?
N18 Fe8 N18A 37.7(14) . . ?
N17A Fe8 N16 98.0(16) . . ?
N13 Fe8 N16 156.4(12) . . ?
N17 Fe8 N16 60.4(16) . . ?
N14 Fe8 N16 92.5(10) . . ?
N15 Fe8 N16 70.9(10) . . ?
N16A Fe8 N16 58.7(15) . . ?
N18 Fe8 N16 93.9(14) . . ?
N18A Fe8 N16 125.9(16) . . ?
C1A N1 C1 27(2) . . ?
C1A N1 Fe5 108(2) . . ?
C1 N1 Fe5 110.3(19) . . ?
C6 N2 C6A 26(2) . . ?
C6 N2 Fe5 107(2) . . ?
C6A N2 Fe5 99.4(17) . . ?
C7 N3 Fe6 106.0(10) . . ?
C12 N4 Fe6 108.3(11) . . ?
C13 N5 Fe6 104.8(17) . . ?
C18 N6 Fe6 106.1(16) . . ?
C19 N7 Fe7 108.8(11) . . ?
C24 N8 Fe7 109.8(13) . . ?
C25 N9 Fe7 110.4(14) . . ?
C30 N10 Fe7 105.0(14) . . ?
C31 N11 Fe7 112.5(17) . . ?
C36 N12 Fe7 103.9(16) . . ?
C37 N13 Fe8 121.2(19) . . ?
C42 N14 Fe8 105.1(17) . . ?
C43 N15 Fe8 114.2(17) . . ?
C48 N16 Fe8 113(3) . . ?
C48A N16A Fe8 111(3) . . ?
N17 N17A C49 57(3) . . ?
N17 N17A Fe8 70(2) . . ?
C49 N17A Fe8 105(3) . . ?
N17A N17 C49 67(3) . . ?
N17A N17 Fe8 67(2) . . ?
C49 N17 Fe8 109(2) . . ?
C54 N18A N18 58(3) . . ?
C54 N18A Fe8 109(3) . . ?
N18 N18A Fe8 69(3) . . ?
C54 N18 N18A 53(3) . . ?
C54 N18 Fe8 109(3) . . ?
N18A N18 Fe8 73(3) . . ?
C1A C1 C6 77(7) . . ?
C1A C1 N1 71(6) . . ?
C6 C1 N1 111(3) . . ?
C1A C1 C6A 49(7) . . ?
C6 C1 C6A 28(2) . . ?
N1 C1 C6A 100(3) . . ?
C1A C1 C2 76(7) . . ?
C6 C1 C2 119(3) . . ?
N1 C1 C2 110(3) . . ?
C6A C1 C2 102(3) . . ?
C1 C1A C6A 104(9) . . ?
C1 C1A N1 82(7) . . ?
C6A C1A N1 123(4) . . ?
C1 C1A C6 76(7) . . ?
C6A C1A C6 28(3) . . ?
N1 C1A C6 115(3) . . ?
C1 C1A C2 79(6) . . ?
C6A C1A C2 122(4) . . ?
N1 C1A C2 115(4) . . ?
C6 C1A C2 120(3) . . ?
C1A C2 C1 26(2) . . ?
C1A C2 C3 113(2) . . ?
C1 C2 C3 110(2) . . ?
C4 C3 C2 119.4(18) . . ?
C3 C4 C5 125.7(19) . . ?
C6 C5 C4 116(2) . . ?
C6 C5 C6A 26(2) . . ?
C4 C5 C6A 104(2) . . ?
C6A C6 N2 97(6) . . ?
C6A C6 C1 77(7) . . ?
N2 C6 C1 124(3) . . ?
C6A C6 C1A 51(6) . . ?
N2 C6 C1A 117(3) . . ?
C1 C6 C1A 27(2) . . ?
C6A C6 C5 88(6) . . ?
N2 C6 C5 117(3) . . ?
C1 C6 C5 118(3) . . ?
C1A C6 C5 114(3) . . ?
C6 C6A C1A 101(8) . . ?
C6 C6A C1 75(7) . . ?
C1A C6A C1 26(3) . . ?
C6 C6A N2 57(5) . . ?
C1A C6A N2 120(3) . . ?
C1 C6A N2 108(3) . . ?
C6 C6A C5 66(6) . . ?
C1A C6A C5 125(4) . . ?
C1 C6A C5 109(3) . . ?
N2 C6A C5 97(3) . . ?
C12 C7 N3 109.3(14) . . ?
C12 C7 C8 116.2(18) . . ?
N3 C7 C8 111.0(15) . . ?
C9 C8 C7 112.4(19) . . ?
C8 C9 C10 113(2) . . ?
C11 C10 C9 116(2) . . ?
C10 C11 C12 111.5(19) . . ?
N4 C12 C7 113.5(18) . . ?
N4 C12 C11 113.5(17) . . ?
C7 C12 C11 108.6(17) . . ?
C18 C13 N5 119(3) . . ?
C18 C13 C14 128(4) . . ?
N5 C13 C14 102(4) . . ?
C15 C14 C13 105(6) . . ?
C16 C15 C14 122(7) . . ?
C15 C16 C17 122(4) . . ?
C18 C17 C16 99(3) . . ?
C13 C18 N6 123(3) . . ?
C13 C18 C17 118(3) . . ?
N6 C18 C17 116(3) . . ?
C20 C19 N7 112.9(17) . . ?
C20 C19 C24 109.1(18) . . ?
N7 C19 C24 102.9(17) . . ?
C19 C20 C21 113(2) . . ?
C20 C21 C22 106(2) . . ?
C23 C22 C21 110(3) . . ?
C22 C23 C24 108(2) . . ?
N8 C24 C19 106.4(19) . . ?
N8 C24 C23 110(2) . . ?
C19 C24 C23 110(2) . . ?
N9 C25 C30 109(2) . . ?
N9 C25 C26 108(2) . . ?
C30 C25 C26 112(3) . . ?
C25 C26 C27 104(2) . . ?
C28 C27 C26 110(3) . . ?
C29 C28 C27 119(2) . . ?
C28 C29 C30 105(2) . . ?
N10 C30 C25 106(2) . . ?
N10 C30 C29 104(2) . . ?
C25 C30 C29 109(2) . . ?
C32 C31 N11 126(3) . . ?
C32 C31 C36 114(3) . . ?
N11 C31 C36 105(2) . . ?
C31 C32 C33 118(3) . . ?
C34 C33 C32 110(3) . . ?
C35 C34 C33 121(3) . . ?
C34 C35 C36 118(3) . . ?
C35 C36 N12 105(3) . . ?
C35 C36 C31 110(3) . . ?
N12 C36 C31 112(3) . . ?
N13 C37 C38 130(3) . . ?
N13 C37 C42 107(3) . . ?
C38 C37 C42 119(3) . . ?
C39 C38 C37 115(3) . . ?
C38 C39 C40 116(3) . . ?
C39 C40 C41 107(3) . . ?
C42 C41 C40 104(3) . . ?
N14 C42 C41 106(3) . . ?
N14 C42 C37 113(2) . . ?
C41 C42 C37 108(3) . . ?
C48 C43 N15 114(4) . . ?
C48 C43 C44 129(4) . . ?
N15 C43 C44 117(3) . . ?
C48 C43 C48A 82(3) . . ?
N15 C43 C48A 100(3) . . ?
C44 C43 C48A 98(4) . . ?
C45 C44 C43 110(3) . . ?
C44 C45 C46 125(4) . . ?
C45 C46 C47 120(3) . . ?
C46 C47 C48 108(3) . . ?
N16A C48A C43 110(5) . . ?
C43 C48 N16 123(5) . . ?
C43 C48 C47 121(4) . . ?
N16 C48 C47 117(4) . . ?
C54 C49 N17 106(2) . . ?
C54 C49 C50 112(3) . . ?
N17 C49 C50 96(3) . . ?
C54 C49 N17A 103(2) . . ?
N17 C49 N17A 56(2) . . ?
C50 C49 N17A 141(2) . . ?
C51 C50 C49 98(3) . . ?
C50 C51 C52 112(3) . . ?
C53 C52 C51 110(3) . . ?
C52 C53 C54 104(3) . . ?
N18A C54 N18 69(3) . . ?
N18A C54 C49 103(4) . . ?
N18 C54 C49 109(3) . . ?
N18A C54 C53 117(4) . . ?
N18 C54 C53 140(3) . . ?
C49 C54 C53 108(2) . . ?
N19 C55 C60 112(2) . . ?
N19 C55 C56 114(2) . . ?
C60 C55 C56 107(2) . . ?
C57 C56 C55 108(3) . . ?
C58 C57 C56 116(3) . . ?
C57 C58 C59 111(2) . . ?
C60 C59 C58 105(3) . . ?
C59 C60 C55 109(2) . . ?
C59 C60 N20 97(3) . . ?
C55 C60 N20 104(2) . . ?
C66 C61 N21 104(2) . . ?
C66 C61 C62 115(2) . . ?
N21 C61 C62 105.2(17) . . ?
C61 C62 C63 108(3) . . ?
C64 C63 C62 97(4) . . ?
C65 C64 C63 115(5) . . ?
C64 C65 C66 98(3) . . ?
N22 C66 C61 110(3) . . ?
N22 C66 C65 101(3) . . ?
C61 C66 C65 97(3) . . ?

loop_
_geom_bond_atom_site_label_1
_geom_bond_atom_site_label_2
_geom_bond_distance
_geom_bond_site_symmetry_2
_geom_bond_publ_flag
In1 S4 2.424(4) . ?
In1 S3 2.435(5) . ?
In1 S2 2.471(5) . ?
In1 S1 2.482(5) . ?
In2 S8 2.424(4) . ?
In2 S3 2.427(4) . ?
In2 S6 2.475(4) . ?
In2 S9 2.482(4) . ?
In3 S5 2.425(4) . ?
In3 S2 2.448(4) . ?
In3 S7 2.457(4) . ?
In3 S6 2.484(4) . ?
In4 S10 2.414(4) . ?
In4 S4 2.432(4) . ?
In4 S9 2.488(4) . ?
In4 S7 2.493(4) . ?
In5 S11 2.418(3) . ?
In5 S5 2.443(4) . ?
In5 S13 2.471(3) . ?
In5 S12 2.487(3) . ?
In8 S17 2.411(4) . ?
In8 S8 2.424(4) . ?
In8 S18 2.467(4) . ?
In8 S14 2.483(4) . ?
In10 S10 2.416(4) . ?
In10 S20 2.427(3) . ?
In10 S16 2.472(4) . ?
In10 S19 2.485(4) . ?
In11 S21 2.452(3) . ?
In11 S11 2.453(4) . ?
In11 S23 2.454(3) . ?
In11 S22 2.461(3) . ?
In12 S24 2.428(3) . ?
In12 S22 2.428(3) . ?
In12 S12 2.480(3) . ?
In12 S25 2.485(3) . ?
In13 S23 2.427(3) . ?
In13 S26 2.432(3) . ?
In13 S25 2.481(3) . ?
In13 S13 2.495(4) . ?
In14 S24 2.425(4) . ?
In14 S27 2.438(3) . ?
In14 S28 2.460(4) . ?
In14 S14 2.482(4) . ?
In16 S26 2.425(3) . ?
In16 S30 2.442(3) . ?
In16 S16 2.466(4) . ?
In16 S29 2.482(3) . ?
In17 S32 2.433(4) . ?
In17 S17 2.440(4) . ?
In17 S31 2.466(4) . ?
In17 S27 2.466(4) . ?
In18 S32 2.426(4) . ?
In18 S33 2.431(4) . ?
In18 S28 2.484(4) . ?
In18 S18 2.505(4) . ?
In19 S33 2.413(4) . ?
In19 S34 2.430(3) . ?
In19 S29 2.468(3) . ?
In19 S19 2.496(4) . ?
In20 S20 2.428(4) . ?
In20 S21 2.447(3) 4_566 ?
In20 S34 2.453(4) . ?
In20 S30 2.465(3) . ?
S6 Fe1 2.365(4) . ?
S7 Fe2 2.353(4) . ?
S9 Fe3 2.376(4) . ?
S12 Fe1 2.355(4) . ?
S13 Fe2 2.356(4) . ?
S14 Fe1 2.370(4) . ?
S15 Fe1 2.344(3) . ?
S15 Fe4 2.350(4) . ?
S15 Fe2 2.352(3) . ?
S15 Fe3 2.355(4) . ?
S16 Fe2 2.368(4) . ?
S18 Fe3 2.379(4) . ?
S19 Fe3 2.360(4) . ?
S21 In20 2.447(3) 4_565 ?
S22 Fe5 2.643(3) . ?
S25 Fe4 2.359(4) . ?
S27 Fe6 2.668(4) 2_547 ?
S28 Fe4 2.346(4) . ?
S29 Fe4 2.361(4) . ?
S30 Fe6 2.606(4) . ?
Fe5 N1 2.160(10) . ?
Fe5 N1 2.160(10) 3_557 ?
Fe5 N2 2.223(10) . ?
Fe5 N2 2.223(10) 3_557 ?
Fe5 S22 2.643(4) 3_557 ?
Fe6 N5 2.165(14) . ?
Fe6 N4 2.165(13) . ?
Fe6 N6 2.179(13) . ?
Fe6 N3 2.203(13) . ?
Fe6 S27 2.668(4) 2_557 ?
Fe7 N11 2.175(19) . ?
Fe7 N7 2.202(17) . ?
Fe7 N8 2.216(18) . ?
Fe7 N10 2.219(19) . ?
Fe7 N12 2.23(2) . ?
Fe7 N9 2.241(17) . ?
Fe8 N17A 2.09(4) . ?
Fe8 N13 2.13(2) . ?
Fe8 N17 2.13(4) . ?
Fe8 N14 2.16(2) . ?
Fe8 N15 2.23(2) . ?
Fe8 N16A 2.27(4) . ?
Fe8 N18 2.27(4) . ?
Fe8 N18A 2.33(5) . ?
Fe8 N16 2.36(4) . ?
N1 C1A 1.45(4) . ?
N1 C1 1.52(4) . ?
N2 C6 1.40(4) . ?
N2 C6A 1.66(4) . ?
N3 C7 1.54(2) . ?
N4 C12 1.40(2) . ?
N5 C13 1.56(4) . ?
N6 C18 1.45(3) . ?
N7 C19 1.53(2) . ?
N8 C24 1.46(3) . ?
N9 C25 1.51(3) . ?
N10 C30 1.51(3) . ?
N11 C31 1.46(3) . ?
N12 C36 1.55(3) . ?
N13 C37 1.33(3) . ?
N14 C42 1.55(4) . ?
N15 C43 1.49(3) . ?
N16 C48 1.34(5) . ?
N16A C48A 1.64(7) . ?
N17A N17 1.53(6) . ?
N17A C49 1.70(6) . ?
N17 C49 1.56(4) . ?
N18A C54 1.27(5) . ?
N18A N18 1.49(5) . ?
N18 C54 1.35(4) . ?
N19 C55 1.519(17) . ?
N20 C60 1.63(4) . ?
N21 C61 1.52(2) . ?
N22 C66 1.42(3) . ?
C1 C1A 0.70(6) . ?
C1 C6 1.51(6) . ?
C1 C6A 1.53(7) . ?
C1 C2 1.59(5) . ?
C1A C6A 1.19(6) . ?
C1A C6 1.51(7) . ?
C1A C2 1.57(5) . ?
C2 C3 1.60(3) . ?
C3 C4 1.30(3) . ?
C4 C5 1.54(3) . ?
C5 C6 1.53(4) . ?
C5 C6A 1.68(5) . ?
C6 C6A 0.73(6) . ?
C7 C12 1.51(3) . ?
C7 C8 1.57(3) . ?
C8 C9 1.52(3) . ?
C9 C10 1.56(3) . ?
C10 C11 1.49(3) . ?
C11 C12 1.63(2) . ?
C13 C18 1.21(4) . ?
C13 C14 1.62(8) . ?
C14 C15 1.42(10) . ?
C15 C16 1.03(8) . ?
C16 C17 1.79(4) . ?
C17 C18 1.61(4) . ?
C19 C20 1.49(3) . ?
C19 C24 1.60(3) . ?
C20 C21 1.54(3) . ?
C21 C22 1.66(4) . ?
C22 C23 1.52(4) . ?
C23 C24 1.60(3) . ?
C25 C30 1.55(3) . ?
C25 C26 1.62(4) . ?
C26 C27 1.64(4) . ?
C27 C28 1.57(4) . ?
C28 C29 1.56(4) . ?
C29 C30 1.59(3) . ?
C31 C32 1.33(3) . ?
C31 C36 1.57(4) . ?
C32 C33 1.52(4) . ?
C33 C34 1.46(4) . ?
C34 C35 1.41(4) . ?
C35 C36 1.54(4) . ?
C37 C38 1.50(4) . ?
C37 C42 1.63(4) . ?
C38 C39 1.37(4) . ?
C39 C40 1.57(4) . ?
C40 C41 1.66(4) . ?
C41 C42 1.55(4) . ?
C43 C48 1.32(5) . ?
C43 C44 1.59(4) . ?
C43 C48A 1.69(8) . ?
C44 C45 1.37(4) . ?
C45 C46 1.55(5) . ?
C46 C47 1.60(4) . ?
C47 C48 1.71(5) . ?
C49 C54 1.55(3) . ?
C49 C50 1.65(4) . ?
C50 C51 1.50(4) . ?
C51 C52 1.57(4) . ?
C52 C53 1.50(4) . ?
C53 C54 1.59(3) . ?
C55 C60 1.59(4) . ?
C55 C56 1.71(4) . ?
C56 C57 1.52(4) . ?
C57 C58 1.52(4) . ?
C58 C59 1.77(4) . ?
C59 C60 1.55(4) . ?
C61 C66 1.47(3) . ?
C61 C62 1.59(3) . ?
C62 C63 1.69(5) . ?
C63 C64 1.67(6) . ?
C64 C65 1.55(6) . ?
C65 C66 1.80(5) . ?

loop_
_geom_torsion_atom_site_label_1
_geom_torsion_atom_site_label_2
_geom_torsion_atom_site_label_3
_geom_torsion_atom_site_label_4
_geom_torsion
_geom_torsion_site_symmetry_1
_geom_torsion_site_symmetry_2
_geom_torsion_site_symmetry_3
_geom_torsion_site_symmetry_4
_geom_torsion_publ_flag
S5 In3 S2 In1 -179.66(15) . . . . ?
S7 In3 S2 In1 61.41(19) . . . . ?
S6 In3 S2 In1 -61.52(19) . . . . ?
S4 In1 S2 In3 -65.66(19) . . . . ?
S3 In1 S2 In3 67.19(19) . . . . ?
S1 In1 S2 In3 -176.30(17) . . . . ?
S8 In2 S3 In1 -172.52(17) . . . . ?
S6 In2 S3 In1 67.77(19) . . . . ?
S9 In2 S3 In1 -56.2(2) . . . . ?
S4 In1 S3 In2 59.3(2) . . . . ?
S2 In1 S3 In2 -71.1(2) . . . . ?
S1 In1 S3 In2 172.04(19) . . . . ?
S3 In1 S4 In4 -62.6(2) . . . . ?
S2 In1 S4 In4 66.19(19) . . . . ?
S1 In1 S4 In4 -178.92(18) . . . . ?
S10 In4 S4 In1 179.37(15) . . . . ?
S9 In4 S4 In1 60.28(19) . . . . ?
S7 In4 S4 In1 -61.37(18) . . . . ?
S2 In3 S5 In5 178.21(15) . . . . ?
S7 In3 S5 In5 -62.45(17) . . . . ?
S6 In3 S5 In5 59.11(17) . . . . ?
S11 In5 S5 In3 179.14(14) . . . . ?
S13 In5 S5 In3 62.11(17) . . . . ?
S12 In5 S5 In3 -61.00(16) . . . . ?
S8 In2 S6 Fe1 63.53(18) . . . . ?
S3 In2 S6 Fe1 179.84(15) . . . . ?
S9 In2 S6 Fe1 -54.57(17) . . . . ?
S8 In2 S6 In3 179.73(13) . . . . ?
S3 In2 S6 In3 -63.97(17) . . . . ?
S9 In2 S6 In3 61.62(16) . . . . ?
S5 In3 S6 Fe1 -65.76(17) . . . . ?
S2 In3 S6 Fe1 177.44(15) . . . . ?
S7 In3 S6 Fe1 54.95(18) . . . . ?
S5 In3 S6 In2 178.51(13) . . . . ?
S2 In3 S6 In2 61.71(18) . . . . ?
S7 In3 S6 In2 -60.78(17) . . . . ?
S5 In3 S7 Fe2 64.34(17) . . . . ?
S2 In3 S7 Fe2 -178.51(15) . . . . ?
S6 In3 S7 Fe2 -55.95(18) . . . . ?
S5 In3 S7 In4 -178.97(12) . . . . ?
S2 In3 S7 In4 -61.82(18) . . . . ?
S6 In3 S7 In4 60.74(16) . . . . ?
S10 In4 S7 Fe2 -64.07(17) . . . . ?
S4 In4 S7 Fe2 177.56(14) . . . . ?
S9 In4 S7 Fe2 55.87(17) . . . . ?
S10 In4 S7 In3 179.64(13) . . . . ?
S4 In4 S7 In3 61.27(17) . . . . ?
S9 In4 S7 In3 -60.42(16) . . . . ?
S17 In8 S8 In2 177.53(16) . . . . ?
S18 In8 S8 In2 -64.69(19) . . . . ?
S14 In8 S8 In2 59.87(18) . . . . ?
S3 In2 S8 In8 -175.92(17) . . . . ?
S6 In2 S8 In8 -58.76(19) . . . . ?
S9 In2 S8 In8 62.47(18) . . . . ?
S8 In2 S9 Fe3 -67.12(18) . . . . ?
S3 In2 S9 Fe3 176.34(16) . . . . ?
S6 In2 S9 Fe3 54.32(18) . . . . ?
S8 In2 S9 In4 176.73(14) . . . . ?
S3 In2 S9 In4 60.19(19) . . . . ?
S6 In2 S9 In4 -61.83(16) . . . . ?
S10 In4 S9 Fe3 63.68(17) . . . . ?
S4 In4 S9 Fe3 -177.80(15) . . . . ?
S7 In4 S9 Fe3 -56.56(17) . . . . ?
S10 In4 S9 In2 -179.49(14) . . . . ?
S4 In4 S9 In2 -60.97(17) . . . . ?
S7 In4 S9 In2 60.27(16) . . . . ?
S4 In4 S10 In10 178.32(15) . . . . ?
S9 In4 S10 In10 -61.73(18) . . . . ?
S7 In4 S10 In10 59.00(17) . . . . ?
S20 In10 S10 In4 177.97(14) . . . . ?
S16 In10 S10 In4 -62.37(17) . . . . ?
S19 In10 S10 In4 63.48(17) . . . . ?
S5 In5 S11 In11 179.69(14) . . . . ?
S13 In5 S11 In11 -63.37(16) . . . . ?
S12 In5 S11 In11 60.95(16) . . . . ?
S21 In11 S11 In5 -172.74(12) . . . . ?
S23 In11 S11 In5 66.97(15) . . . . ?
S22 In11 S11 In5 -60.95(16) . . . . ?
S24 In12 S12 Fe1 -66.84(15) . . . . ?
S22 In12 S12 Fe1 176.38(12) . . . . ?
S25 In12 S12 Fe1 54.05(16) . . . . ?
S24 In12 S12 In5 -179.87(11) . . . . ?
S22 In12 S12 In5 63.35(14) . . . . ?
S25 In12 S12 In5 -58.98(14) . . . . ?
S11 In5 S12 Fe1 -176.05(13) . . . . ?
S5 In5 S12 Fe1 67.76(16) . . . . ?
S13 In5 S12 Fe1 -53.46(16) . . . . ?
S11 In5 S12 In12 -62.09(15) . . . . ?
S5 In5 S12 In12 -178.28(12) . . . . ?
S13 In5 S12 In12 60.50(15) . . . . ?
S11 In5 S13 Fe2 -178.62(13) . . . . ?
S5 In5 S13 Fe2 -63.99(17) . . . . ?
S12 In5 S13 Fe2 57.57(17) . . . . ?
S11 In5 S13 In13 60.54(15) . . . . ?
S5 In5 S13 In13 175.17(13) . . . . ?
S12 In5 S13 In13 -63.27(15) . . . . ?
S23 In13 S13 Fe2 -179.77(13) . . . . ?
S26 In13 S13 Fe2 64.87(16) . . . . ?
S25 In13 S13 Fe2 -56.10(16) . . . . ?
S23 In13 S13 In5 -61.90(15) . . . . ?
S26 In13 S13 In5 -177.26(12) . . . . ?
S25 In13 S13 In5 61.77(14) . . . . ?
S24 In14 S14 Fe1 66.88(16) . . . . ?
S27 In14 S14 Fe1 -177.27(13) . . . . ?
S28 In14 S14 Fe1 -54.63(16) . . . . ?
S24 In14 S14 In8 -178.87(11) . . . . ?
S27 In14 S14 In8 -63.02(15) . . . . ?
S28 In14 S14 In8 59.62(14) . . . . ?
S17 In8 S14 Fe1 177.92(15) . . . . ?
S8 In8 S14 Fe1 -68.87(17) . . . . ?
S18 In8 S14 Fe1 53.23(18) . . . . ?
S17 In8 S14 In14 65.37(16) . . . . ?
S8 In8 S14 In14 178.57(13) . . . . ?
S18 In8 S14 In14 -59.32(15) . . . . ?
S26 In16 S16 Fe2 -66.56(16) . . . . ?
S30 In16 S16 Fe2 176.82(13) . . . . ?
S29 In16 S16 Fe2 53.19(16) . . . . ?
S26 In16 S16 In10 -178.91(11) . . . . ?
S30 In16 S16 In10 64.47(14) . . . . ?
S29 In16 S16 In10 -59.15(14) . . . . ?
S10 In10 S16 Fe2 68.97(16) . . . . ?
S20 In10 S16 Fe2 -176.54(13) . . . . ?
S19 In10 S16 Fe2 -55.43(17) . . . . ?
S10 In10 S16 In16 -177.83(12) . . . . ?
S20 In10 S16 In16 -63.34(15) . . . . ?
S19 In10 S16 In16 57.77(15) . . . . ?
S8 In8 S17 In17 179.29(16) . . . . ?
S18 In8 S17 In17 61.67(19) . . . . ?
S14 In8 S17 In17 -65.14(18) . . . . ?
S32 In17 S17 In8 -63.73(19) . . . . ?
S31 In17 S17 In8 178.81(17) . . . . ?
S27 In17 S17 In8 65.89(18) . . . . ?
S17 In8 S18 Fe3 -179.49(15) . . . . ?
S8 In8 S18 Fe3 66.55(18) . . . . ?
S14 In8 S18 Fe3 -54.42(18) . . . . ?
S17 In8 S18 In18 -64.41(17) . . . . ?
S8 In8 S18 In18 -178.37(14) . . . . ?
S14 In8 S18 In18 60.66(16) . . . . ?
S32 In18 S18 Fe3 175.85(14) . . . . ?
S33 In18 S18 Fe3 -65.02(17) . . . . ?
S28 In18 S18 Fe3 53.48(16) . . . . ?
S32 In18 S18 In8 62.44(17) . . . . ?
S33 In18 S18 In8 -178.43(12) . . . . ?
S28 In18 S18 In8 -59.94(15) . . . . ?
S10 In10 S19 Fe3 -64.69(17) . . . . ?
S20 In10 S19 Fe3 -177.16(14) . . . . ?
S16 In10 S19 Fe3 58.94(18) . . . . ?
S10 In10 S19 In19 177.36(13) . . . . ?
S20 In10 S19 In19 64.89(16) . . . . ?
S16 In10 S19 In19 -59.01(16) . . . . ?
S33 In19 S19 Fe3 67.98(17) . . . . ?
S34 In19 S19 Fe3 -177.76(14) . . . . ?
S29 In19 S19 Fe3 -55.41(17) . . . . ?
S33 In19 S19 In10 -177.18(13) . . . . ?
S34 In19 S19 In10 -62.92(16) . . . . ?
S29 In19 S19 In10 59.43(15) . . . . ?
S10 In10 S20 In20 178.07(14) . . . . ?
S16 In10 S20 In20 60.11(17) . . . . ?
S19 In10 S20 In20 -64.66(17) . . . . ?
S21 In20 S20 In10 -175.27(13) 4_566 . . . ?
S34 In20 S20 In10 64.86(16) . . . . ?
S30 In20 S20 In10 -59.93(16) . . . . ?
S11 In11 S21 In20 -54.95(17) . . . 4_565 ?
S23 In11 S21 In20 65.10(17) . . . 4_565 ?
S22 In11 S21 In20 -173.32(14) . . . 4_565 ?
S24 In12 S22 In11 176.56(13) . . . . ?
S12 In12 S22 In11 -63.87(15) . . . . ?
S25 In12 S22 In11 60.13(16) . . . . ?
S24 In12 S22 Fe5 42.12(16) . . . . ?
S12 In12 S22 Fe5 161.69(12) . . . . ?
S25 In12 S22 Fe5 -74.31(15) . . . . ?
S21 In11 S22 In12 -177.89(14) . . . . ?
S11 In11 S22 In12 62.54(15) . . . . ?
S23 In11 S22 In12 -61.33(17) . . . . ?
S21 In11 S22 Fe5 -45.23(16) . . . . ?
S11 In11 S22 Fe5 -164.80(12) . . . . ?
S23 In11 S22 Fe5 71.32(16) . . . . ?
S26 In13 S23 In11 -179.18(13) . . . . ?
S25 In13 S23 In11 -56.80(16) . . . . ?
S13 In13 S23 In11 64.63(15) . . . . ?
S21 In11 S23 In13 170.12(12) . . . . ?
S11 In11 S23 In13 -67.02(15) . . . . ?
S22 In11 S23 In13 58.39(17) . . . . ?
S27 In14 S24 In12 -177.03(13) . . . . ?
S28 In14 S24 In12 62.62(16) . . . . ?
S14 In14 S24 In12 -59.72(15) . . . . ?
S22 In12 S24 In14 177.55(13) . . . . ?
S12 In12 S24 In14 58.38(15) . . . . ?
S25 In12 S24 In14 -65.04(15) . . . . ?
S23 In13 S25 Fe4 175.84(13) . . . . ?
S26 In13 S25 Fe4 -64.58(16) . . . . ?
S13 In13 S25 Fe4 54.16(15) . . . . ?
S23 In13 S25 In12 60.91(16) . . . . ?
S26 In13 S25 In12 -179.51(12) . . . . ?
S13 In13 S25 In12 -60.77(14) . . . . ?
S24 In12 S25 Fe4 69.29(16) . . . . ?
S22 In12 S25 Fe4 -175.58(12) . . . . ?
S12 In12 S25 Fe4 -53.02(16) . . . . ?
S24 In12 S25 In13 -176.64(12) . . . . ?
S22 In12 S25 In13 -61.50(15) . . . . ?
S12 In12 S25 In13 61.06(15) . . . . ?
S30 In16 S26 In13 178.53(13) . . . . ?
S16 In16 S26 In13 61.74(16) . . . . ?
S29 In16 S26 In13 -62.58(15) . . . . ?
S23 In13 S26 In16 -174.59(13) . . . . ?
S25 In13 S26 In16 62.18(16) . . . . ?
S13 In13 S26 In16 -57.29(15) . . . . ?
S24 In14 S27 In17 -175.76(13) . . . . ?
S28 In14 S27 In17 -57.57(17) . . . . ?
S14 In14 S27 In17 63.96(16) . . . . ?
S24 In14 S27 Fe6 -48.01(17) . . . 2_547 ?
S28 In14 S27 Fe6 70.18(17) . . . 2_547 ?
S14 In14 S27 Fe6 -168.29(14) . . . 2_547 ?
S32 In17 S27 In14 65.14(17) . . . . ?
S17 In17 S27 In14 -67.05(16) . . . . ?
S31 In17 S27 In14 179.59(18) . . . . ?
S32 In17 S27 Fe6 -62.60(17) . . . 2_547 ?
S17 In17 S27 Fe6 165.21(14) . . . 2_547 ?
S31 In17 S27 Fe6 51.9(2) . . . 2_547 ?
S24 In14 S28 Fe4 -65.39(17) . . . . ?
S27 In14 S28 Fe4 178.41(14) . . . . ?
S14 In14 S28 Fe4 58.22(17) . . . . ?
S24 In14 S28 In18 171.53(12) . . . . ?
S27 In14 S28 In18 55.33(17) . . . . ?
S14 In14 S28 In18 -64.85(16) . . . . ?
S32 In18 S28 Fe4 -179.96(15) . . . . ?
S33 In18 S28 Fe4 61.03(18) . . . . ?
S18 In18 S28 Fe4 -58.31(17) . . . . ?
S32 In18 S28 In14 -58.01(18) . . . . ?
S33 In18 S28 In14 -177.02(13) . . . . ?
S18 In18 S28 In14 63.63(15) . . . . ?
S33 In19 S29 Fe4 -65.02(17) . . . . ?
S34 In19 S29 Fe4 176.91(13) . . . . ?
S19 In19 S29 Fe4 55.02(16) . . . . ?
S33 In19 S29 In16 179.77(13) . . . . ?
S34 In19 S29 In16 61.70(16) . . . . ?
S19 In19 S29 In16 -60.19(15) . . . . ?
S26 In16 S29 Fe4 71.39(16) . . . . ?
S30 In16 S29 Fe4 -173.35(13) . . . . ?
S16 In16 S29 Fe4 -52.53(17) . . . . ?
S26 In16 S29 In19 -174.58(12) . . . . ?
S30 In16 S29 In19 -59.32(16) . . . . ?
S16 In16 S29 In19 61.50(15) . . . . ?
S26 In16 S30 In20 173.25(13) . . . . ?
S16 In16 S30 In20 -65.98(15) . . . . ?
S29 In16 S30 In20 58.66(17) . . . . ?
S26 In16 S30 Fe6 43.69(18) . . . . ?
S16 In16 S30 Fe6 164.47(14) . . . . ?
S29 In16 S30 Fe6 -70.89(17) . . . . ?
S20 In20 S30 In16 64.83(16) . . . . ?
S21 In20 S30 In16 -179.47(14) 4_566 . . . ?
S34 In20 S30 In16 -60.67(17) . . . . ?
S20 In20 S30 Fe6 -163.10(13) . . . . ?
S21 In20 S30 Fe6 -47.41(17) 4_566 . . . ?
S34 In20 S30 Fe6 71.40(16) . . . . ?
S33 In18 S32 In17 -178.50(15) . . . . ?
S28 In18 S32 In17 61.91(18) . . . . ?
S18 In18 S32 In17 -58.00(18) . . . . ?
S17 In17 S32 In18 62.03(19) . . . . ?
S31 In17 S32 In18 179.32(17) . . . . ?
S27 In17 S32 In18 -66.83(17) . . . . ?
S34 In19 S33 In18 -177.68(15) . . . . ?
S29 In19 S33 In18 61.45(18) . . . . ?
S19 In19 S33 In18 -60.74(17) . . . . ?
S32 In18 S33 In19 -177.86(15) . . . . ?
S28 In18 S33 In19 -56.42(18) . . . . ?
S18 In18 S33 In19 61.34(18) . . . . ?
S33 In19 S34 In20 173.99(15) . . . . ?
S29 In19 S34 In20 -63.68(17) . . . . ?
S19 In19 S34 In20 58.86(17) . . . . ?
S20 In20 S34 In19 -61.22(17) . . . . ?
S21 In20 S34 In19 -179.74(14) 4_566 . . . ?
S30 In20 S34 In19 63.20(17) . . . . ?
Fe4 S15 Fe1 S12 58.03(17) . . . . ?
Fe2 S15 Fe1 S12 -60.89(18) . . . . ?
Fe3 S15 Fe1 S12 178.60(13) . . . . ?
Fe4 S15 Fe1 S6 177.87(14) . . . . ?
Fe2 S15 Fe1 S6 58.94(19) . . . . ?
Fe3 S15 Fe1 S6 -61.56(18) . . . . ?
Fe4 S15 Fe1 S14 -63.16(18) . . . . ?
Fe2 S15 Fe1 S14 177.91(14) . . . . ?
Fe3 S15 Fe1 S14 57.40(19) . . . . ?
In12 S12 Fe1 S15 -57.08(17) . . . . ?
In5 S12 Fe1 S15 55.45(17) . . . . ?
In12 S12 Fe1 S6 178.46(13) . . . . ?
In5 S12 Fe1 S6 -69.01(16) . . . . ?
In12 S12 Fe1 S14 69.16(16) . . . . ?
In5 S12 Fe1 S14 -178.31(13) . . . . ?
In2 S6 Fe1 S15 58.61(18) . . . . ?
In3 S6 Fe1 S15 -56.58(18) . . . . ?
In2 S6 Fe1 S12 -175.74(13) . . . . ?
In3 S6 Fe1 S12 69.07(16) . . . . ?
In2 S6 Fe1 S14 -66.02(17) . . . . ?
In3 S6 Fe1 S14 178.79(14) . . . . ?
In14 S14 Fe1 S15 58.78(18) . . . . ?
In8 S14 Fe1 S15 -53.80(18) . . . . ?
In14 S14 Fe1 S12 -67.86(16) . . . . ?
In8 S14 Fe1 S12 179.56(13) . . . . ?
In14 S14 Fe1 S6 -177.37(14) . . . . ?
In8 S14 Fe1 S6 70.05(17) . . . . ?
Fe1 S15 Fe2 S7 -60.60(18) . . . . ?
Fe4 S15 Fe2 S7 -179.32(13) . . . . ?
Fe3 S15 Fe2 S7 59.56(18) . . . . ?
Fe1 S15 Fe2 S13 62.00(18) . . . . ?
Fe4 S15 Fe2 S13 -56.72(17) . . . . ?
Fe3 S15 Fe2 S13 -177.84(14) . . . . ?
Fe1 S15 Fe2 S16 179.42(14) . . . . ?
Fe4 S15 Fe2 S16 60.70(18) . . . . ?
Fe3 S15 Fe2 S16 -60.41(19) . . . . ?
In3 S7 Fe2 S15 59.26(18) . . . . ?
In4 S7 Fe2 S15 -57.46(17) . . . . ?
In3 S7 Fe2 S13 -64.21(17) . . . . ?
In4 S7 Fe2 S13 179.07(13) . . . . ?
In3 S7 Fe2 S16 -175.79(14) . . . . ?
In4 S7 Fe2 S16 67.49(16) . . . . ?
In5 S13 Fe2 S15 -60.68(17) . . . . ?
In13 S13 Fe2 S15 56.94(17) . . . . ?
In5 S13 Fe2 S7 64.28(16) . . . . ?
In13 S13 Fe2 S7 -178.11(13) . . . . ?
In5 S13 Fe2 S16 176.22(13) . . . . ?
In13 S13 Fe2 S16 -66.16(16) . . . . ?
In16 S16 Fe2 S15 -57.37(18) . . . . ?
In10 S16 Fe2 S15 55.24(18) . . . . ?
In16 S16 Fe2 S7 178.24(13) . . . . ?
In10 S16 Fe2 S7 -69.15(16) . . . . ?
In16 S16 Fe2 S13 63.50(16) . . . . ?
In10 S16 Fe2 S13 176.11(13) . . . . ?
Fe1 S15 Fe3 S19 -177.46(14) . . . . ?
Fe4 S15 Fe3 S19 -57.86(18) . . . . ?
Fe2 S15 Fe3 S19 62.51(18) . . . . ?
Fe1 S15 Fe3 S9 60.02(18) . . . . ?
Fe4 S15 Fe3 S9 179.62(14) . . . . ?
Fe2 S15 Fe3 S9 -60.01(18) . . . . ?
Fe1 S15 Fe3 S18 -60.40(19) . . . . ?
Fe4 S15 Fe3 S18 59.19(18) . . . . ?
Fe2 S15 Fe3 S18 179.56(14) . . . . ?
In10 S19 Fe3 S15 -60.44(18) . . . . ?
In19 S19 Fe3 S15 55.61(18) . . . . ?
In10 S19 Fe3 S9 63.76(18) . . . . ?
In19 S19 Fe3 S9 179.80(14) . . . . ?
In10 S19 Fe3 S18 176.10(15) . . . . ?
In19 S19 Fe3 S18 -67.85(17) . . . . ?
In2 S9 Fe3 S15 -56.81(18) . . . . ?
In4 S9 Fe3 S15 58.82(17) . . . . ?
In2 S9 Fe3 S19 179.71(14) . . . . ?
In4 S9 Fe3 S19 -64.65(18) . . . . ?
In2 S9 Fe3 S18 68.62(17) . . . . ?
In4 S9 Fe3 S18 -175.74(14) . . . . ?
In8 S18 Fe3 S15 58.01(19) . . . . ?
In18 S18 Fe3 S15 -56.47(18) . . . . ?
In8 S18 Fe3 S19 179.11(15) . . . . ?
In18 S18 Fe3 S19 64.63(17) . . . . ?
In8 S18 Fe3 S9 -65.96(18) . . . . ?
In18 S18 Fe3 S9 179.56(14) . . . . ?
In14 S28 Fe4 S15 -60.43(17) . . . . ?
In18 S28 Fe4 S15 60.88(18) . . . . ?
In14 S28 Fe4 S25 64.48(17) . . . . ?
In18 S28 Fe4 S25 -174.20(14) . . . . ?
In14 S28 Fe4 S29 175.25(14) . . . . ?
In18 S28 Fe4 S29 -63.44(18) . . . . ?
Fe1 S15 Fe4 S28 61.21(17) . . . . ?
Fe2 S15 Fe4 S28 -179.76(13) . . . . ?
Fe3 S15 Fe4 S28 -58.82(17) . . . . ?
Fe1 S15 Fe4 S25 -57.38(17) . . . . ?
Fe2 S15 Fe4 S25 61.66(17) . . . . ?
Fe3 S15 Fe4 S25 -177.41(13) . . . . ?
Fe1 S15 Fe4 S29 -178.18(13) . . . . ?
Fe2 S15 Fe4 S29 -59.15(17) . . . . ?
Fe3 S15 Fe4 S29 61.79(17) . . . . ?
In13 S25 Fe4 S28 179.02(13) . . . . ?
In12 S25 Fe4 S28 -65.57(16) . . . . ?
In13 S25 Fe4 S15 -60.06(16) . . . . ?
In12 S25 Fe4 S15 55.34(17) . . . . ?
In13 S25 Fe4 S29 65.82(15) . . . . ?
In12 S25 Fe4 S29 -178.78(13) . . . . ?
In19 S29 Fe4 S28 62.24(17) . . . . ?
In16 S29 Fe4 S28 176.62(14) . . . . ?
In19 S29 Fe4 S15 -59.36(16) . . . . ?
In16 S29 Fe4 S15 55.03(17) . . . . ?
In19 S29 Fe4 S25 173.65(13) . . . . ?
In16 S29 Fe4 S25 -71.97(16) . . . . ?
In12 S22 Fe5 N1 -67.9(3) . . . . ?
In11 S22 Fe5 N1 163.7(3) . . . . ?
In12 S22 Fe5 N1 112.1(3) . . . 3_557 ?
In11 S22 Fe5 N1 -16.3(3) . . . 3_557 ?
In12 S22 Fe5 N2 -150.3(3) . . . . ?
In11 S22 Fe5 N2 81.3(3) . . . . ?
In12 S22 Fe5 N2 29.7(3) . . . 3_557 ?
In11 S22 Fe5 N2 -98.7(3) . . . 3_557 ?
In12 S22 Fe5 S22 124(100) . . . 3_557 ?
In11 S22 Fe5 S22 -5(100) . . . 3_557 ?
In16 S30 Fe6 N5 97.9(6) . . . . ?
In20 S30 Fe6 N5 -28.6(6) . . . . ?
In16 S30 Fe6 N4 -169.6(4) . . . . ?
In20 S30 Fe6 N4 63.8(4) . . . . ?
In16 S30 Fe6 N6 15.9(5) . . . . ?
In20 S30 Fe6 N6 -110.6(4) . . . . ?
In16 S30 Fe6 N3 -87.7(4) . . . . ?
In20 S30 Fe6 N3 145.7(4) . . . . ?
In16 S30 Fe6 S27 27(28) . . . 2_557 ?
In20 S30 Fe6 S27 -100(28) . . . 2_557 ?
N1 Fe5 N1 C1A -86(26) 3_557 . . . ?
N2 Fe5 N1 C1A -10.6(19) . . . . ?
N2 Fe5 N1 C1A 169.4(19) 3_557 . . . ?
S22 Fe5 N1 C1A 81.9(19) 3_557 . . . ?
S22 Fe5 N1 C1A -98.1(19) . . . . ?
N1 Fe5 N1 C1 -57(26) 3_557 . . . ?
N2 Fe5 N1 C1 18.1(18) . . . . ?
N2 Fe5 N1 C1 -161.9(18) 3_557 . . . ?
S22 Fe5 N1 C1 110.7(18) 3_557 . . . ?
S22 Fe5 N1 C1 -69.3(18) . . . . ?
N1 Fe5 N2 C6 -8(2) . . . . ?
N1 Fe5 N2 C6 172(2) 3_557 . . . ?
N2 Fe5 N2 C6 -177(100) 3_557 . . . ?
S22 Fe5 N2 C6 -100(2) 3_557 . . . ?
S22 Fe5 N2 C6 80(2) . . . . ?
N1 Fe5 N2 C6A 17.1(17) . . . . ?
N1 Fe5 N2 C6A -162.9(17) 3_557 . . . ?
N2 Fe5 N2 C6A -152(100) 3_557 . . . ?
S22 Fe5 N2 C6A -74.4(17) 3_557 . . . ?
S22 Fe5 N2 C6A 105.6(17) . . . . ?
N5 Fe6 N3 C7 1(6) . . . . ?
N4 Fe6 N3 C7 -11.3(11) . . . . ?
N6 Fe6 N3 C7 169.2(10) . . . . ?
S30 Fe6 N3 C7 -98.0(10) . . . . ?
S27 Fe6 N3 C7 82.3(10) 2_557 . . . ?
N5 Fe6 N4 C12 165.7(13) . . . . ?
N6 Fe6 N4 C12 159(5) . . . . ?
N3 Fe6 N4 C12 -15.5(13) . . . . ?
S30 Fe6 N4 C12 72.4(12) . . . . ?
S27 Fe6 N4 C12 -107.6(12) 2_557 . . . ?
N4 Fe6 N5 C13 -175.8(17) . . . . ?
N6 Fe6 N5 C13 3.6(17) . . . . ?
N3 Fe6 N5 C13 172(5) . . . . ?
S30 Fe6 N5 C13 -89.3(17) . . . . ?
S27 Fe6 N5 C13 90.4(17) 2_557 . . . ?
N5 Fe6 N6 C18 7.3(18) . . . . ?
N4 Fe6 N6 C18 14(6) . . . . ?
N3 Fe6 N6 C18 -171.5(18) . . . . ?
S30 Fe6 N6 C18 100.3(18) . . . . ?
S27 Fe6 N6 C18 -79.7(18) 2_557 . . . ?
N11 Fe7 N7 C19 151.3(13) . . . . ?
N8 Fe7 N7 C19 -20.7(13) . . . . ?
N10 Fe7 N7 C19 -62(4) . . . . ?
N12 Fe7 N7 C19 69.8(14) . . . . ?
N9 Fe7 N7 C19 -116.1(13) . . . . ?
N11 Fe7 N8 C24 -63(4) . . . . ?
N7 Fe7 N8 C24 -14.9(16) . . . . ?
N10 Fe7 N8 C24 157.9(16) . . . . ?
N12 Fe7 N8 C24 -110.4(17) . . . . ?
N9 Fe7 N8 C24 79.3(16) . . . . ?
N11 Fe7 N9 C25 -93.4(18) . . . . ?
N7 Fe7 N9 C25 172.4(18) . . . . ?
N8 Fe7 N9 C25 93.3(18) . . . . ?
N10 Fe7 N9 C25 1.4(18) . . . . ?
N12 Fe7 N9 C25 -36(4) . . . . ?
N11 Fe7 N10 C30 59.0(17) . . . . ?
N7 Fe7 N10 C30 -88(4) . . . . ?
N8 Fe7 N10 C30 -128.0(17) . . . . ?
N12 Fe7 N10 C30 140.3(17) . . . . ?
N9 Fe7 N10 C30 -32.2(16) . . . . ?
N7 Fe7 N11 C31 -110(2) . . . . ?
N8 Fe7 N11 C31 -64(5) . . . . ?
N10 Fe7 N11 C31 76(2) . . . . ?
N12 Fe7 N11 C31 -15(2) . . . . ?
N9 Fe7 N11 C31 154(2) . . . . ?
N11 Fe7 N12 C36 -14.9(18) . . . . ?
N7 Fe7 N12 C36 78.4(18) . . . . ?
N8 Fe7 N12 C36 157.0(18) . . . . ?
N10 Fe7 N12 C36 -109.8(18) . . . . ?
N9 Fe7 N12 C36 -74(4) . . . . ?
N17A Fe8 N13 C37 -86(3) . . . . ?
N17 Fe8 N13 C37 -110(3) . . . . ?
N14 Fe8 N13 C37 5(3) . . . . ?
N15 Fe8 N13 C37 105(3) . . . . ?
N16A Fe8 N13 C37 30(3) . . . . ?
N18 Fe8 N13 C37 -169(3) . . . . ?
N18A Fe8 N13 C37 -139(3) . . . . ?
N16 Fe8 N13 C37 79(3) . . . . ?
N17A Fe8 N14 C42 81(2) . . . . ?
N13 Fe8 N14 C42 -23.6(19) . . . . ?
N17 Fe8 N14 C42 120(2) . . . . ?
N15 Fe8 N14 C42 -109.9(19) . . . . ?
N16A Fe8 N14 C42 -162(3) . . . . ?
N18 Fe8 N14 C42 28(10) . . . . ?
N18A Fe8 N14 C42 28(3) . . . . ?
N16 Fe8 N14 C42 179(2) . . . . ?
N17A Fe8 N15 C43 72(5) . . . . ?
N13 Fe8 N15 C43 -148(2) . . . . ?
N17 Fe8 N15 C43 56(3) . . . . ?
N14 Fe8 N15 C43 -68(2) . . . . ?
N16A Fe8 N15 C43 -40(3) . . . . ?
N18 Fe8 N15 C43 117(3) . . . . ?
N18A Fe8 N15 C43 143(3) . . . . ?
N16 Fe8 N15 C43 21(2) . . . . ?
N17A Fe8 N16 C48 178(3) . . . . ?
N13 Fe8 N16 C48 12(4) . . . . ?
N17 Fe8 N16 C48 -162(3) . . . . ?
N14 Fe8 N16 C48 83(3) . . . . ?
N15 Fe8 N16 C48 -15(3) . . . . ?
N16A Fe8 N16 C48 70(3) . . . . ?
N18 Fe8 N16 C48 -101(3) . . . . ?
N18A Fe8 N16 C48 -122(3) . . . . ?
N17A Fe8 N16A C48A -157(4) . . . . ?
N13 Fe8 N16A C48A 90(4) . . . . ?
N17 Fe8 N16A C48A -113(4) . . . . ?
N14 Fe8 N16A C48A 134(5) . . . . ?
N15 Fe8 N16A C48A 7(4) . . . . ?
N18 Fe8 N16A C48A -49(5) . . . . ?
N18A Fe8 N16A C48A 173(8) . . . . ?
N16 Fe8 N16A C48A -69(4) . . . . ?
N13 Fe8 N17A N17 -159(2) . . . . ?
N14 Fe8 N17A N17 120(2) . . . . ?
N15 Fe8 N17A N17 -20(5) . . . . ?
N16A Fe8 N17A N17 87(3) . . . . ?
N18 Fe8 N17A N17 -66(2) . . . . ?
N18A Fe8 N17A N17 -100(3) . . . . ?
N16 Fe8 N17A N17 27(2) . . . . ?
N13 Fe8 N17A C49 -113(2) . . . . ?
N17 Fe8 N17A C49 46(3) . . . . ?
N14 Fe8 N17A C49 166(2) . . . . ?
N15 Fe8 N17A C49 26(5) . . . . ?
N16A Fe8 N17A C49 133(2) . . . . ?
N18 Fe8 N17A C49 -20(2) . . . . ?
N18A Fe8 N17A C49 -54(2) . . . . ?
N16 Fe8 N17A C49 73(2) . . . . ?
Fe8 N17A N17 C49 124.1(19) . . . . ?
C49 N17A N17 Fe8 -124.1(19) . . . . ?
N13 Fe8 N17 N17A 36(3) . . . . ?
N14 Fe8 N17 N17A -70(2) . . . . ?
N15 Fe8 N17 N17A 173.3(19) . . . . ?
N16A Fe8 N17 N17A -106(2) . . . . ?
N18 Fe8 N17 N17A 102(2) . . . . ?
N18A Fe8 N17 N17A 63(2) . . . . ?
N16 Fe8 N17 N17A -149(3) . . . . ?
N17A Fe8 N17 C49 -54(3) . . . . ?
N13 Fe8 N17 C49 -18(5) . . . . ?
N14 Fe8 N17 C49 -123(3) . . . . ?
N15 Fe8 N17 C49 120(3) . . . . ?
N16A Fe8 N17 C49 -159(3) . . . . ?
N18 Fe8 N17 C49 49(3) . . . . ?
N18A Fe8 N17 C49 10(3) . . . . ?
N16 Fe8 N17 C49 158(4) . . . . ?
N17A Fe8 N18A C54 72(4) . . . . ?
N13 Fe8 N18A C54 -169(4) . . . . ?
N17 Fe8 N18A C54 29(3) . . . . ?
N14 Fe8 N18A C54 137(3) . . . . ?
N15 Fe8 N18A C54 -90(4) . . . . ?
N16A Fe8 N18A C54 105(9) . . . . ?
N18 Fe8 N18A C54 -43(3) . . . . ?
N16 Fe8 N18A C54 -6(4) . . . . ?
N17A Fe8 N18A N18 115(3) . . . . ?
N13 Fe8 N18A N18 -125(3) . . . . ?
N17 Fe8 N18A N18 72(3) . . . . ?
N14 Fe8 N18A N18 180(2) . . . . ?
N15 Fe8 N18A N18 -46(3) . . . . ?
N16A Fe8 N18A N18 148(8) . . . . ?
N16 Fe8 N18A N18 37(3) . . . . ?
Fe8 N18A N18 C54 -130(3) . . . . ?
C54 N18A N18 Fe8 130(3) . . . . ?
N17A Fe8 N18 C54 -13(3) . . . . ?
N13 Fe8 N18 C54 91(3) . . . . ?
N17 Fe8 N18 C54 -55(3) . . . . ?
N14 Fe8 N18 C54 40(12) . . . . ?
N15 Fe8 N18 C54 179(3) . . . . ?
N16A Fe8 N18 C54 -128(3) . . . . ?
N18A Fe8 N18 C54 40(3) . . . . ?
N16 Fe8 N18 C54 -111(3) . . . . ?
N17A Fe8 N18 N18A -53(3) . . . . ?
N13 Fe8 N18 N18A 51(3) . . . . ?
N17 Fe8 N18 N18A -95(3) . . . . ?
N14 Fe8 N18 N18A 0(11) . . . . ?
N15 Fe8 N18 N18A 139(3) . . . . ?
N16A Fe8 N18 N18A -168(3) . . . . ?
N16 Fe8 N18 N18A -151(3) . . . . ?
Fe5 N1 C1 C1A -91(7) . . . . ?
C1A N1 C1 C6 67(7) . . . . ?
Fe5 N1 C1 C6 -24(4) . . . . ?
C1A N1 C1 C6A 40(6) . . . . ?
Fe5 N1 C1 C6A -51(3) . . . . ?
C1A N1 C1 C2 -66(7) . . . . ?
Fe5 N1 C1 C2 -157.2(19) . . . . ?
C6 C1 C1A C6A 5(4) . . . . ?
N1 C1 C1A C6A 123(4) . . . . ?
C2 C1 C1A C6A -120(4) . . . . ?
C6 C1 C1A N1 -118(2) . . . . ?
C6A C1 C1A N1 -123(4) . . . . ?
C2 C1 C1A N1 117(2) . . . . ?
N1 C1 C1A C6 118(2) . . . . ?
C6A C1 C1A C6 -5(4) . . . . ?
C2 C1 C1A C6 -125(2) . . . . ?
C6 C1 C1A C2 125(2) . . . . ?
N1 C1 C1A C2 -117(2) . . . . ?
C6A C1 C1A C2 120(4) . . . . ?
Fe5 N1 C1A C1 99(7) . . . . ?
C1 N1 C1A C6A -102(9) . . . . ?
Fe5 N1 C1A C6A -3(5) . . . . ?
C1 N1 C1A C6 -71(7) . . . . ?
Fe5 N1 C1A C6 28(4) . . . . ?
C1 N1 C1A C2 74(7) . . . . ?
Fe5 N1 C1A C2 172(2) . . . . ?
C6A C1A C2 C1 100(9) . . . . ?
N1 C1A C2 C1 -76(7) . . . . ?
C6 C1A C2 C1 67(7) . . . . ?
C1 C1A C2 C3 -88(7) . . . . ?
C6A C1A C2 C3 12(5) . . . . ?
N1 C1A C2 C3 -163(2) . . . . ?
C6 C1A C2 C3 -20(5) . . . . ?
C6 C1 C2 C1A -66(7) . . . . ?
N1 C1 C2 C1A 63(7) . . . . ?
C6A C1 C2 C1A -42(6) . . . . ?
C1A C1 C2 C3 103(7) . . . . ?
C6 C1 C2 C3 37(4) . . . . ?
N1 C1 C2 C3 166(2) . . . . ?
C6A C1 C2 C3 61(4) . . . . ?
C1A C2 C3 C4 -10(4) . . . . ?
C1 C2 C3 C4 -38(4) . . . . ?
C2 C3 C4 C5 25(4) . . . . ?
C3 C4 C5 C6 -8(4) . . . . ?
C3 C4 C5 C6A -33(4) . . . . ?
Fe5 N2 C6 C6A 76(7) . . . . ?
C6A N2 C6 C1 -79(7) . . . . ?
Fe5 N2 C6 C1 -4(5) . . . . ?
C6A N2 C6 C1A -49(5) . . . . ?
Fe5 N2 C6 C1A 26(4) . . . . ?
C6A N2 C6 C5 92(8) . . . . ?
Fe5 N2 C6 C5 168(2) . . . . ?
C1A C1 C6 C6A -8(7) . . . . ?
N1 C1 C6 C6A -71(6) . . . . ?
C2 C1 C6 C6A 57(6) . . . . ?
C1A C1 C6 N2 83(7) . . . . ?
N1 C1 C6 N2 19(6) . . . . ?
C6A C1 C6 N2 90(6) . . . . ?
C2 C1 C6 N2 148(3) . . . . ?
N1 C1 C6 C1A -63(5) . . . . ?
C6A C1 C6 C1A 8(7) . . . . ?
C2 C1 C6 C1A 65(6) . . . . ?
C1A C1 C6 C5 -89(7) . . . . ?
N1 C1 C6 C5 -152(3) . . . . ?
C6A C1 C6 C5 -81(6) . . . . ?
C2 C1 C6 C5 -24(5) . . . . ?
C1 C1A C6 C6A 170(9) . . . . ?
N1 C1A C6 C6A -115(7) . . . . ?
C2 C1A C6 C6A 102(7) . . . . ?
C1 C1A C6 N2 -113(6) . . . . ?
C6A C1A C6 N2 77(6) . . . . ?
N1 C1A C6 N2 -39(6) . . . . ?
C2 C1A C6 N2 178(3) . . . . ?
C6A C1A C6 C1 -170(9) . . . . ?
N1 C1A C6 C1 74(6) . . . . ?
C2 C1A C6 C1 -68(6) . . . . ?
C1 C1A C6 C5 104(6) . . . . ?
C6A C1A C6 C5 -66(6) . . . . ?
N1 C1A C6 C5 179(3) . . . . ?
C2 C1A C6 C5 36(6) . . . . ?
C4 C5 C6 C6A -67(7) . . . . ?
C4 C5 C6 N2 -165(3) . . . . ?
C6A C5 C6 N2 -97(8) . . . . ?
C4 C5 C6 C1 7(5) . . . . ?
C6A C5 C6 C1 75(6) . . . . ?
C4 C5 C6 C1A -22(5) . . . . ?
C6A C5 C6 C1A 45(5) . . . . ?
N2 C6 C6A C1A -119(4) . . . . ?
C1 C6 C6A C1A 4(4) . . . . ?
C5 C6 C6A C1A 123(3) . . . . ?
N2 C6 C6A C1 -124(3) . . . . ?
C1A C6 C6A C1 -4(4) . . . . ?
C5 C6 C6A C1 119(3) . . . . ?
C1 C6 C6A N2 124(3) . . . . ?
C1A C6 C6A N2 119(4) . . . . ?
C5 C6 C6A N2 -117(4) . . . . ?
N2 C6 C6A C5 117(4) . . . . ?
C1 C6 C6A C5 -119(3) . . . . ?
C1A C6 C6A C5 -123(3) . . . . ?
C1 C1A C6A C6 -10(9) . . . . ?
N1 C1A C6A C6 80(7) . . . . ?
C2 C1A C6A C6 -95(7) . . . . ?
N1 C1A C6A C1 90(8) . . . . ?
C6 C1A C6A C1 10(9) . . . . ?
C2 C1A C6A C1 -86(7) . . . . ?
C1 C1A C6A N2 -67(8) . . . . ?
N1 C1A C6A N2 22(7) . . . . ?
C6 C1A C6A N2 -58(5) . . . . ?
C2 C1A C6A N2 -153(3) . . . . ?
C1 C1A C6A C5 59(8) . . . . ?
N1 C1A C6A C5 148(3) . . . . ?
C6 C1A C6A C5 68(6) . . . . ?
C2 C1A C6A C5 -27(7) . . . . ?
C1A C1 C6A C6 170(9) . . . . ?
N1 C1 C6A C6 116(6) . . . . ?
C2 C1 C6A C6 -131(5) . . . . ?
C6 C1 C6A C1A -170(9) . . . . ?
N1 C1 C6A C1A -54(6) . . . . ?
C2 C1 C6A C1A 59(6) . . . . ?
C1A C1 C6A N2 123(7) . . . . ?
C6 C1 C6A N2 -47(4) . . . . ?
N1 C1 C6A N2 69(4) . . . . ?
C2 C1 C6A N2 -178(2) . . . . ?
C1A C1 C6A C5 -132(7) . . . . ?
C6 C1 C6A C5 58(5) . . . . ?
N1 C1 C6A C5 174(2) . . . . ?
C2 C1 C6A C5 -73(4) . . . . ?
Fe5 N2 C6A C6 -110(7) . . . . ?
C6 N2 C6A C1A 83(8) . . . . ?
Fe5 N2 C6A C1A -27(4) . . . . ?
C6 N2 C6A C1 58(6) . . . . ?
Fe5 N2 C6A C1 -53(3) . . . . ?
C6 N2 C6A C5 -55(6) . . . . ?
Fe5 N2 C6A C5 -165.0(18) . . . . ?
C4 C5 C6A C6 121(7) . . . . ?
C6 C5 C6A C1A -87(8) . . . . ?
C4 C5 C6A C1A 34(5) . . . . ?
C6 C5 C6A C1 -63(6) . . . . ?
C4 C5 C6A C1 58(3) . . . . ?
C6 C5 C6A N2 48(6) . . . . ?
C4 C5 C6A N2 170(2) . . . . ?
Fe6 N3 C7 C12 35.0(18) . . . . ?
Fe6 N3 C7 C8 164.5(13) . . . . ?
C12 C7 C8 C9 -50(2) . . . . ?
N3 C7 C8 C9 -176.2(17) . . . . ?
C7 C8 C9 C10 44(3) . . . . ?
C8 C9 C10 C11 -49(3) . . . . ?
C9 C10 C11 C12 52(3) . . . . ?
Fe6 N4 C12 C7 41.5(19) . . . . ?
Fe6 N4 C12 C11 166.2(14) . . . . ?
N3 C7 C12 N4 -53(2) . . . . ?
C8 C7 C12 N4 179.9(15) . . . . ?
N3 C7 C12 C11 179.3(16) . . . . ?
C8 C7 C12 C11 53(2) . . . . ?
C10 C11 C12 N4 -180(2) . . . . ?
C10 C11 C12 C7 -53(3) . . . . ?
Fe6 N5 C13 C18 -18(5) . . . . ?
Fe6 N5 C13 C14 -165(3) . . . . ?
C18 C13 C14 C15 16(8) . . . . ?
N5 C13 C14 C15 159(5) . . . . ?
C13 C14 C15 C16 34(10) . . . . ?
C14 C15 C16 C17 -62(12) . . . . ?
C15 C16 C17 C18 37(9) . . . . ?
N5 C13 C18 N6 29(7) . . . . ?
C14 C13 C18 N6 166(4) . . . . ?
N5 C13 C18 C17 -169(3) . . . . ?
C14 C13 C18 C17 -31(8) . . . . ?
Fe6 N6 C18 C13 -22(5) . . . . ?
Fe6 N6 C18 C17 175(2) . . . . ?
C16 C17 C18 C13 9(5) . . . . ?
C16 C17 C18 N6 173(3) . . . . ?
Fe7 N7 C19 C20 166.5(14) . . . . ?
Fe7 N7 C19 C24 49.0(17) . . . . ?
N7 C19 C20 C21 -175(2) . . . . ?
C24 C19 C20 C21 -62(3) . . . . ?
C19 C20 C21 C22 62(3) . . . . ?
C20 C21 C22 C23 -61(3) . . . . ?
C21 C22 C23 C24 61(3) . . . . ?
Fe7 N8 C24 C19 46(2) . . . . ?
Fe7 N8 C24 C23 164.9(17) . . . . ?
C20 C19 C24 N8 176.8(19) . . . . ?
N7 C19 C24 N8 -63(2) . . . . ?
C20 C19 C24 C23 58(2) . . . . ?
N7 C19 C24 C23 178.3(18) . . . . ?
C22 C23 C24 N8 -176(3) . . . . ?
C22 C23 C24 C19 -59(3) . . . . ?
Fe7 N9 C25 C30 29(3) . . . . ?
Fe7 N9 C25 C26 151.6(19) . . . . ?
N9 C25 C26 C27 177(2) . . . . ?
C30 C25 C26 C27 -63(3) . . . . ?
C25 C26 C27 C28 51(3) . . . . ?
C26 C27 C28 C29 -53(4) . . . . ?
C27 C28 C29 C30 54(4) . . . . ?
Fe7 N10 C30 C25 58(2) . . . . ?
Fe7 N10 C30 C29 172.7(17) . . . . ?
N9 C25 C30 N10 -59(3) . . . . ?
C26 C25 C30 N10 -178(2) . . . . ?
N9 C25 C30 C29 -170(2) . . . . ?
C26 C25 C30 C29 70(3) . . . . ?
C28 C29 C30 N10 -171(2) . . . . ?
C28 C29 C30 C25 -59(3) . . . . ?
Fe7 N11 C31 C32 177(3) . . . . ?
Fe7 N11 C31 C36 41(3) . . . . ?
N11 C31 C32 C33 172(3) . . . . ?
C36 C31 C32 C33 -55(5) . . . . ?
C31 C32 C33 C34 47(6) . . . . ?
C32 C33 C34 C35 -32(7) . . . . ?
C33 C34 C35 C36 28(7) . . . . ?
C34 C35 C36 N12 -152(4) . . . . ?
C34 C35 C36 C31 -31(5) . . . . ?
Fe7 N12 C36 C35 162(2) . . . . ?
Fe7 N12 C36 C31 43(3) . . . . ?
C32 C31 C36 C35 45(5) . . . . ?
N11 C31 C36 C35 -173(3) . . . . ?
C32 C31 C36 N12 161(3) . . . . ?
N11 C31 C36 N12 -57(3) . . . . ?
Fe8 N13 C37 C38 174(3) . . . . ?
Fe8 N13 C37 C42 14(4) . . . . ?
N13 C37 C38 C39 167(4) . . . . ?
C42 C37 C38 C39 -36(5) . . . . ?
C37 C38 C39 C40 44(5) . . . . ?
C38 C39 C40 C41 -61(4) . . . . ?
C39 C40 C41 C42 67(4) . . . . ?
Fe8 N14 C42 C41 157(2) . . . . ?
Fe8 N14 C42 C37 39(3) . . . . ?
C40 C41 C42 N14 -179(2) . . . . ?
C40 C41 C42 C37 -57(4) . . . . ?
N13 C37 C42 N14 -36(4) . . . . ?
C38 C37 C42 N14 162(3) . . . . ?
N13 C37 C42 C41 -153(3) . . . . ?
C38 C37 C42 C41 45(5) . . . . ?
Fe8 N15 C43 C48 -26(4) . . . . ?
Fe8 N15 C43 C44 163(2) . . . . ?
Fe8 N15 C43 C48A 58(4) . . . . ?
C48 C43 C44 C45 20(6) . . . . ?
N15 C43 C44 C45 -171(4) . . . . ?
C48A C43 C44 C45 -66(5) . . . . ?
C43 C44 C45 C46 -33(6) . . . . ?
C44 C45 C46 C47 27(7) . . . . ?
C45 C46 C47 C48 -3(5) . . . . ?
Fe8 N16A C48A C43 21(5) . . . . ?
C48 C43 C48A N16A 64(5) . . . . ?
N15 C43 C48A N16A -49(5) . . . . ?
C44 C43 C48A N16A -168(4) . . . . ?
N15 C43 C48 N16 13(6) . . . . ?
C44 C43 C48 N16 -178(4) . . . . ?
C48A C43 C48 N16 -84(5) . . . . ?
N15 C43 C48 C47 -169(3) . . . . ?
C44 C43 C48 C47 1(7) . . . . ?
C48A C43 C48 C47 95(5) . . . . ?
Fe8 N16 C48 C43 7(6) . . . . ?
Fe8 N16 C48 C47 -172(3) . . . . ?
C46 C47 C48 C43 -8(6) . . . . ?
C46 C47 C48 N16 171(4) . . . . ?
N17A N17 C49 C54 -95(3) . . . . ?
Fe8 N17 C49 C54 -41(4) . . . . ?
N17A N17 C49 C50 150(3) . . . . ?
Fe8 N17 C49 C50 -156(3) . . . . ?
Fe8 N17 C49 N17A 54(3) . . . . ?
N17 N17A C49 C54 101(3) . . . . ?
Fe8 N17A C49 C54 47(3) . . . . ?
Fe8 N17A C49 N17 -54(2) . . . . ?
N17 N17A C49 C50 -52(5) . . . . ?
Fe8 N17A C49 C50 -105(4) . . . . ?
C54 C49 C50 C51 65(3) . . . . ?
N17 C49 C50 C51 175(3) . . . . ?
N17A C49 C50 C51 -144(4) . . . . ?
C49 C50 C51 C52 -65(4) . . . . ?
C50 C51 C52 C53 72(4) . . . . ?
C51 C52 C53 C54 -63(3) . . . . ?
Fe8 N18A C54 N18 49(3) . . . . ?
N18 N18A C54 C49 -106(3) . . . . ?
Fe8 N18A C54 C49 -57(3) . . . . ?
N18 N18A C54 C53 136(4) . . . . ?
Fe8 N18A C54 C53 -175(2) . . . . ?
Fe8 N18 C54 N18A -51(3) . . . . ?
N18A N18 C54 C49 97(4) . . . . ?
Fe8 N18 C54 C49 46(4) . . . . ?
N18A N18 C54 C53 -107(6) . . . . ?
Fe8 N18 C54 C53 -157(4) . . . . ?
N17 C49 C54 N18A 67(5) . . . . ?
C50 C49 C54 N18A 171(3) . . . . ?
N17A C49 C54 N18A 9(4) . . . . ?
N17 C49 C54 N18 -5(5) . . . . ?
C50 C49 C54 N18 99(4) . . . . ?
N17A C49 C54 N18 -63(4) . . . . ?
N17 C49 C54 C53 -170(3) . . . . ?
C50 C49 C54 C53 -66(4) . . . . ?
N17A C49 C54 C53 132(3) . . . . ?
C52 C53 C54 N18A 176(4) . . . . ?
C52 C53 C54 N18 -96(5) . . . . ?
C52 C53 C54 C49 61(4) . . . . ?
N19 C55 C56 C57 64(3) . . . . ?
C60 C55 C56 C57 -60(3) . . . . ?
C55 C56 C57 C58 55(3) . . . . ?
C56 C57 C58 C59 -54(4) . . . . ?
C57 C58 C59 C60 56(3) . . . . ?
C58 C59 C60 C55 -65(3) . . . . ?
C58 C59 C60 N20 -173(2) . . . . ?
N19 C55 C60 C59 -56(4) . . . . ?
C56 C55 C60 C59 69(3) . . . . ?
N19 C55 C60 N20 47(3) . . . . ?
C56 C55 C60 N20 173(2) . . . . ?
C66 C61 C62 C63 72(3) . . . . ?
N21 C61 C62 C63 -174(2) . . . . ?
C61 C62 C63 C64 -53(4) . . . . ?
C62 C63 C64 C65 68(5) . . . . ?
C63 C64 C65 C66 -78(5) . . . . ?
N21 C61 C66 N22 66(3) . . . . ?
C62 C61 C66 N22 -179(2) . . . . ?
N21 C61 C66 C65 170(2) . . . . ?
C62 C61 C66 C65 -75(3) . . . . ?
C64 C65 C66 N22 -178(3) . . . . ?
C64 C65 C66 C61 71(4) . . . . ?
